data_7101225
loop_
_publ_author_name
'Peter Vollhardt'
'Andrew D. Bond'
'Philip W. Leonard'
'Ulrich J. Lorenz'
'Tatiana V. Timofeeva'
'Glenn D. Whitener'
'Andrey A. Yakovenko'
'Yong Yu'

_publ_section_title
;
Hexaferrocenylbenzene
;
_journal_issue 24
_journal_name_full 'Chemical Communications'
_journal_paper_doi 10.1039/b604844g
_journal_year 2006
_chemical_formula_moiety 'C56 H46 Fe5'
_chemical_formula_sum 'C56 H46 Fe5'
_chemical_formula_weight 998.18
_chemical_name_systematic pentaferrocenylbenzene
_space_group_IT_number 2
_space_group_name_Hall '-P 1'
_space_group_name_H-M_alt 'P -1'
_symmetry_cell_setting triclinic
_symmetry_space_group_name_Hall '-P 1'
_symmetry_space_group_name_H-M 'P -1'
_atom_sites_solution_hydrogens geom
_atom_sites_solution_primary direct
_atom_sites_solution_secondary difmap
_cell_angle_alpha 99.808(1)
_cell_angle_beta 100.205(1)
_cell_angle_gamma 115.062(1)
_cell_formula_units_Z 2
_cell_length_a 11.9387(7)
_cell_length_b 12.4181(7)
_cell_length_c 15.7154(9)
_cell_measurement_reflns_used 5431
_cell_measurement_temperature 130(2)
_cell_measurement_theta_max 45.0
_cell_measurement_theta_min 3.0
_cell_volume 1996.9(2)
_computing_cell_refinement 'SAINT v5.04 (Bruker, 2001)'
_computing_data_collection 'SMART v5.052d (Bruker, 2001)'
_computing_data_reduction 'SAINT v5.04 (Bruker, 2001)'
_computing_molecular_graphics 'SHELXTL v.6.10 (Sheldrick, 2000)'
_computing_publication_material 'SHELXTL v.6.10 (Sheldrick, 2000)'
_computing_structure_refinement 'SHELXTL v.6.10 (Sheldrick, 2000)'
_computing_structure_solution 'SHELXTL v.6.10 (Sheldrick, 2000)'
_diffrn_ambient_temperature 130(2)
_diffrn_measured_fraction_theta_full 0.982
_diffrn_measured_fraction_theta_max 0.856
_diffrn_measurement_device_type 'Bruker SMART CCD'
_diffrn_measurement_method '\w scans'
_diffrn_radiation_monochromator graphite
_diffrn_radiation_source 'fine-focus sealed tube'
_diffrn_radiation_type MoK\a
_diffrn_radiation_wavelength 0.71073
_diffrn_reflns_av_R_equivalents 0.0350
_diffrn_reflns_av_sigmaI/netI 0.0593
_diffrn_reflns_limit_h_max 13
_diffrn_reflns_limit_h_min -14
_diffrn_reflns_limit_k_max 14
_diffrn_reflns_limit_k_min -14
_diffrn_reflns_limit_l_max 19
_diffrn_reflns_limit_l_min -12
_diffrn_reflns_number 10261
_diffrn_reflns_theta_full 22.72
_diffrn_reflns_theta_max 25.60
_diffrn_reflns_theta_min 3.54
_diffrn_standards_number 0
_exptl_absorpt_coefficient_mu 1.815
_exptl_absorpt_correction_T_max 0.721
_exptl_absorpt_correction_T_min 0.332
_exptl_absorpt_correction_type multi-scan
_exptl_absorpt_process_details 'SADABS (Sheldrick, 1990)'
_exptl_crystal_colour red
_exptl_crystal_density_diffrn 1.660
_exptl_crystal_density_method 'not measured'
_exptl_crystal_description block
_exptl_crystal_F_000 1024
_exptl_crystal_size_max 0.50
_exptl_crystal_size_mid 0.20
_exptl_crystal_size_min 0.18
_refine_diff_density_max 2.393
_refine_diff_density_min -1.320
_refine_diff_density_rms 0.113
_refine_ls_extinction_method none
_refine_ls_goodness_of_fit_ref 1.029
_refine_ls_hydrogen_treatment constr
_refine_ls_matrix_type full
_refine_ls_number_parameters 550
_refine_ls_number_reflns 6443
_refine_ls_number_restraints 336
_refine_ls_restrained_S_all 1.012
_refine_ls_R_factor_all 0.0617
_refine_ls_R_factor_gt 0.0500
_refine_ls_shift/su_max 0.001
_refine_ls_shift/su_mean 0.000
_refine_ls_structure_factor_coef Fsqd
_refine_ls_weighting_details 'calc w=1/[\s^2^(Fo^2^)+(0.0629P)^2^+5.9429P] where P=(Fo^2^+2Fc^2^)/3'
_refine_ls_weighting_scheme calc
_refine_ls_wR_factor_gt 0.1255
_refine_ls_wR_factor_ref 0.1329
_reflns_number_gt 5410
_reflns_number_total 6443
_reflns_threshold_expression I>2\s(I)
_cod_data_source_file b604844g.txt
_cod_database_code 7101225

loop_
_symmetry_equiv_pos_as_xyz
'x, y, z'
'-x, -y, -z'

loop_
_atom_site_label
_atom_site_type_symbol
_atom_site_fract_x
_atom_site_fract_y
_atom_site_fract_z
_atom_site_U_iso_or_equiv
_atom_site_adp_type
_atom_site_occupancy
_atom_site_symmetry_multiplicity
_atom_site_calc_flag
_atom_site_refinement_flags
Fe1 Fe 0.14930(6) -0.06880(6) 0.76041(4) 0.02247(19) Uani 1 1 d .
Fe2 Fe 0.69958(6) 0.19256(6) 0.87644(4) 0.01674(17) Uani 1 1 d .
Fe3 Fe 0.57157(6) 0.32208(6) 0.53340(4) 0.01593(17) Uani 1 1 d .
Fe4 Fe 0.66706(6) 0.67869(6) 0.90267(4) 0.01601(17) Uani 1 1 d .
Fe5 Fe 0.07068(6) 0.33780(6) 0.64712(4) 0.01830(18) Uani 1 1 d .
C1 C 0.3841(4) 0.1991(4) 0.7579(3) 0.0158(9) Uani 1 1 d U
C2 C 0.5105(4) 0.2660(4) 0.7495(3) 0.0132(9) Uani 1 1 d U
C3 C 0.5417(4) 0.3801(4) 0.7263(3) 0.0133(9) Uani 1 1 d U
C4 C 0.4714(4) 0.4447(4) 0.7473(3) 0.0152(9) Uani 1 1 d U
C5 C 0.3428(4) 0.3740(4) 0.7489(3) 0.0154(9) Uani 1 1 d U
C6 C 0.3017(4) 0.2517(4) 0.7508(3) 0.0184(9) Uani 1 1 d U
H6A H 0.2138 0.2021 0.7470 0.022 Uiso 1 1 calc R
C7 C 0.3305(4) 0.0670(4) 0.7592(3) 0.0211(10) Uani 1 1 d U
C8 C 0.3397(4) 0.0156(4) 0.8333(3) 0.0219(10) Uani 1 1 d U
H8A H 0.3751 0.0631 0.8983 0.026 Uiso 1 1 calc R
C9 C 0.2921(5) -0.1145(4) 0.7990(3) 0.0270(11) Uani 1 1 d U
H9A H 0.2898 -0.1735 0.8356 0.032 Uiso 1 1 calc R
C10 C 0.2511(5) -0.1445(4) 0.7043(3) 0.0273(11) Uani 1 1 d U
H10A H 0.2136 -0.2290 0.6622 0.033 Uiso 1 1 calc R
C11 C 0.2710(5) -0.0342(4) 0.6788(3) 0.0237(10) Uani 1 1 d U
H11A H 0.2495 -0.0281 0.6159 0.028 Uiso 1 1 calc R
C12 C 0.0208(5) -0.0025(5) 0.7787(3) 0.0265(11) Uani 1 1 d U
H12A H 0.0381 0.0855 0.7884 0.032 Uiso 1 1 calc R
C13 C 0.0425(5) -0.0602(5) 0.8475(3) 0.0300(12) Uani 1 1 d U
H13A H 0.0771 -0.0194 0.9137 0.036 Uiso 1 1 calc R
C14 C 0.0063(4) -0.1848(4) 0.8051(3) 0.0269(11) Uani 1 1 d U
H14A H 0.0108 -0.2473 0.8362 0.032 Uiso 1 1 calc R
C15 C -0.0368(5) -0.2056(4) 0.7107(3) 0.0284(11) Uani 1 1 d U
H15A H -0.0685 -0.2852 0.6638 0.034 Uiso 1 1 calc R
C16 C -0.0280(4) -0.0923(5) 0.6949(3) 0.0286(11) Uani 1 1 d U
H16A H -0.0512 -0.0788 0.6347 0.034 Uiso 1 1 calc R
C17 C 0.6082(4) 0.2222(4) 0.7614(3) 0.0158(9) Uani 1 1 d U
C18 C 0.5937(4) 0.0985(4) 0.7435(3) 0.0185(10) Uani 1 1 d U
H18A H 0.5100 0.0206 0.7228 0.022 Uiso 1 1 calc R
C19 C 0.7180(4) 0.1057(4) 0.7606(3) 0.0208(10) Uani 1 1 d U
H19A H 0.7362 0.0336 0.7527 0.025 Uiso 1 1 calc R
C20 C 0.8120(5) 0.2322(4) 0.7923(3) 0.0219(10) Uani 1 1 d U
H20A H 0.9076 0.2649 0.8088 0.026 Uiso 1 1 calc R
C21 C 0.7451(4) 0.3043(4) 0.7948(3) 0.0195(10) Uani 1 1 d U
H21A H 0.7865 0.3967 0.8143 0.023 Uiso 1 1 calc R
C22 C 0.6266(5) 0.2170(4) 0.9826(3) 0.0218(10) Uani 1 1 d U
H22A H 0.5521 0.2347 0.9815 0.026 Uiso 1 1 calc R
C23 C 0.6192(5) 0.0972(4) 0.9614(3) 0.0240(10) Uani 1 1 d U
H23A H 0.5390 0.0162 0.9437 0.029 Uiso 1 1 calc R
C24 C 0.7475(5) 0.1139(5) 0.9709(3) 0.0253(11) Uani 1 1 d U
H24A H 0.7726 0.0465 0.9606 0.030 Uiso 1 1 calc R
C25 C 0.8326(5) 0.2427(5) 0.9975(3) 0.0262(11) Uani 1 1 d U
H25A H 0.9283 0.2822 1.0087 0.031 Uiso 1 1 calc R
C26 C 0.7574(5) 0.3061(5) 1.0046(3) 0.0265(11) Uani 1 1 d U
H26A H 0.7913 0.3978 1.0212 0.032 Uiso 1 1 calc R
C27 C 0.6248(4) 0.4252(4) 0.6658(3) 0.0162(9) Uani 1 1 d U
C28 C 0.5896(4) 0.4850(4) 0.6025(3) 0.0171(9) Uani 1 1 d U
H28A H 0.5185 0.5080 0.5994 0.021 Uiso 1 1 calc R
C29 C 0.6726(4) 0.5075(4) 0.5463(3) 0.0202(10) Uani 1 1 d U
H29A H 0.6699 0.5485 0.4971 0.024 Uiso 1 1 calc R
C30 C 0.7579(4) 0.4594(4) 0.5704(3) 0.0219(10) Uani 1 1 d U
H30A H 0.8264 0.4608 0.5415 0.026 Uiso 1 1 calc R
C31 C 0.7292(4) 0.4086(4) 0.6432(3) 0.0179(9) Uani 1 1 d U
H31A H 0.7740 0.3674 0.6736 0.021 Uiso 1 1 calc R
C32 C 0.3941(5) 0.1742(4) 0.5094(3) 0.0304(12) Uani 1 1 d U
H32A H 0.3338 0.1646 0.5477 0.036 Uiso 1 1 calc R
C33 C 0.3964(5) 0.2255(4) 0.4361(3) 0.0248(11) Uani 1 1 d U
H33A H 0.3390 0.2607 0.4143 0.030 Uiso 1 1 calc R
C34 C 0.4953(5) 0.2219(4) 0.3999(3) 0.0279(11) Uani 1 1 d U
H34A H 0.5194 0.2531 0.3478 0.033 Uiso 1 1 calc R
C35 C 0.5543(5) 0.1664(5) 0.4504(3) 0.0311(12) Uani 1 1 d U
H35A H 0.6267 0.1501 0.4399 0.037 Uiso 1 1 calc R
C36 C 0.4905(6) 0.1359(4) 0.5178(3) 0.0328(13) Uani 1 1 d U
H36A H 0.5105 0.0947 0.5634 0.039 Uiso 1 1 calc R
C37 C 0.5337(4) 0.5829(4) 0.7775(3) 0.0154(9) Uani 1 1 d U
C38 C 0.6562(4) 0.6719(4) 0.7711(3) 0.0173(9) Uani 1 1 d U
H38A H 0.7118 0.6527 0.7370 0.021 Uiso 1 1 calc R
C39 C 0.6826(5) 0.7921(4) 0.8199(3) 0.0230(10) Uani 1 1 d U
H39A H 0.7604 0.8714 0.8263 0.028 Uiso 1 1 calc R
C40 C 0.5814(5) 0.7792(4) 0.8590(3) 0.0242(11) Uani 1 1 d U
H40A H 0.5753 0.8479 0.8980 0.029 Uiso 1 1 calc R
C41 C 0.4911(4) 0.6515(4) 0.8350(3) 0.0222(10) Uani 1 1 d U
H41A H 0.4105 0.6155 0.8541 0.027 Uiso 1 1 calc R
C42 C 0.6872(5) 0.5493(4) 0.9600(3) 0.0240(10) Uani 1 1 d U
H42A H 0.6361 0.4576 0.9342 0.029 Uiso 1 1 calc R
C43 C 0.8044(5) 0.6264(4) 0.9440(3) 0.0253(11) Uani 1 1 d U
H43A H 0.8509 0.5988 0.9055 0.030 Uiso 1 1 calc R
C44 C 0.8444(4) 0.7513(4) 0.9934(3) 0.0232(10) Uani 1 1 d U
H44A H 0.9236 0.8263 0.9950 0.028 Uiso 1 1 calc R
C45 C 0.7514(5) 0.7497(4) 1.0391(3) 0.0236(10) Uani 1 1 d U
H45A H 0.7536 0.8235 1.0782 0.028 Uiso 1 1 calc R
C46 C 0.6541(5) 0.6251(4) 1.0193(3) 0.0252(11) Uani 1 1 d U
H46A H 0.5761 0.5958 1.0420 0.030 Uiso 1 1 calc R
C47 C 0.2486(4) 0.4224(4) 0.7415(3) 0.0177(9) Uani 1 1 d U
C48 C 0.1486(4) 0.3968(4) 0.7851(3) 0.0185(9) Uani 1 1 d U
H48A H 0.1304 0.3439 0.8275 0.022 Uiso 1 1 calc R
C49 C 0.0780(4) 0.4605(4) 0.7567(3) 0.0216(10) Uani 1 1 d U
H49A H 0.0024 0.4598 0.7762 0.026 Uiso 1 1 calc R
C50 C 0.1339(5) 0.5230(4) 0.6962(3) 0.0250(11) Uani 1 1 d U
H50A H 0.1045 0.5745 0.6655 0.030 Uiso 1 1 calc R
C51 C 0.2377(4) 0.5000(4) 0.6855(3) 0.0222(10) Uani 1 1 d U
H51A H 0.2945 0.5329 0.6465 0.027 Uiso 1 1 calc R
C52 C 0.0436(5) 0.1707(5) 0.5744(3) 0.0290(11) Uani 1 1 d U
H52A H 0.1001 0.1314 0.5878 0.035 Uiso 1 1 calc R
C53 C -0.0648(5) 0.1534(4) 0.6060(3) 0.0291(11) Uani 1 1 d U
H53A H -0.0977 0.1005 0.6464 0.035 Uiso 1 1 calc R
C54 C -0.1167(5) 0.2253(5) 0.5725(4) 0.0367(13) Uani 1 1 d U
H54A H -0.1936 0.2316 0.5844 0.044 Uiso 1 1 calc R
C55 C -0.0411(6) 0.2877(5) 0.5193(4) 0.0442(15) Uani 1 1 d U
H55A H -0.0560 0.3443 0.4859 0.053 Uiso 1 1 calc R
C56 C 0.0583(6) 0.2530(5) 0.5209(4) 0.0410(14) Uani 1 1 d U
H56A H 0.1264 0.2815 0.4889 0.049 Uiso 1 1 calc R

loop_
_atom_site_aniso_label
_atom_site_aniso_U_11
_atom_site_aniso_U_22
_atom_site_aniso_U_33
_atom_site_aniso_U_23
_atom_site_aniso_U_13
_atom_site_aniso_U_12
Fe1 0.0192(4) 0.0193(4) 0.0181(3) 0.0062(3) 0.0004(3) 0.0008(3)
Fe2 0.0140(3) 0.0196(3) 0.0165(3) 0.0081(3) 0.0027(3) 0.0072(3)
Fe3 0.0182(3) 0.0151(3) 0.0126(3) 0.0039(3) 0.0027(3) 0.0067(3)
Fe4 0.0136(3) 0.0154(3) 0.0131(3) 0.0020(3) 0.0001(3) 0.0035(3)
Fe5 0.0126(3) 0.0168(3) 0.0191(3) 0.0035(3) -0.0018(3) 0.0040(3)
C1 0.016(2) 0.015(2) 0.011(2) 0.0039(17) 0.0007(17) 0.0042(18)
C2 0.013(2) 0.014(2) 0.0083(19) 0.0012(16) -0.0005(16) 0.0040(17)
C3 0.010(2) 0.013(2) 0.010(2) 0.0003(16) -0.0022(16) 0.0014(17)
C4 0.016(2) 0.018(2) 0.010(2) 0.0066(17) 0.0020(17) 0.0062(18)
C5 0.014(2) 0.020(2) 0.010(2) 0.0039(17) 0.0001(17) 0.0068(18)
C6 0.012(2) 0.024(2) 0.014(2) 0.0073(18) 0.0014(17) 0.0047(18)
C7 0.016(2) 0.020(2) 0.019(2) 0.0029(19) -0.0006(18) 0.0048(19)
C8 0.014(2) 0.023(2) 0.020(2) 0.0058(19) -0.0010(19) 0.0036(19)
C9 0.027(3) 0.023(2) 0.031(3) 0.013(2) 0.006(2) 0.010(2)
C10 0.026(3) 0.022(2) 0.030(3) 0.006(2) 0.007(2) 0.008(2)
C11 0.023(2) 0.022(2) 0.021(2) 0.0058(19) 0.005(2) 0.007(2)
C12 0.020(2) 0.028(3) 0.028(3) 0.008(2) 0.006(2) 0.010(2)
C13 0.021(3) 0.032(3) 0.028(3) 0.011(2) 0.008(2) 0.003(2)
C14 0.017(2) 0.024(3) 0.031(3) 0.017(2) 0.004(2) -0.001(2)
C15 0.017(2) 0.021(2) 0.031(3) 0.005(2) 0.000(2) -0.002(2)
C16 0.010(2) 0.031(3) 0.029(3) 0.002(2) -0.006(2) 0.002(2)
C17 0.018(2) 0.019(2) 0.010(2) 0.0070(17) 0.0058(17) 0.0073(18)
C18 0.022(2) 0.017(2) 0.016(2) 0.0047(18) 0.0059(19) 0.0081(19)
C19 0.025(2) 0.024(2) 0.021(2) 0.0091(19) 0.0104(19) 0.015(2)
C20 0.019(2) 0.031(3) 0.023(2) 0.014(2) 0.0101(19) 0.014(2)
C21 0.017(2) 0.022(2) 0.020(2) 0.0113(19) 0.0070(18) 0.0059(19)
C22 0.024(2) 0.027(2) 0.016(2) 0.0089(19) 0.0082(19) 0.012(2)
C23 0.028(3) 0.025(2) 0.018(2) 0.0099(19) 0.008(2) 0.010(2)
C24 0.030(3) 0.031(3) 0.020(2) 0.012(2) 0.004(2) 0.018(2)
C25 0.020(2) 0.031(3) 0.023(2) 0.011(2) -0.002(2) 0.010(2)
C26 0.030(3) 0.025(3) 0.018(2) 0.004(2) -0.002(2) 0.011(2)
C27 0.016(2) 0.014(2) 0.012(2) 0.0013(17) -0.0009(17) 0.0027(18)
C28 0.019(2) 0.015(2) 0.015(2) 0.0032(17) 0.0013(18) 0.0081(18)
C29 0.018(2) 0.017(2) 0.016(2) 0.0041(18) -0.0005(18) 0.0013(19)
C30 0.014(2) 0.025(2) 0.021(2) 0.0051(19) 0.0068(19) 0.0046(19)
C31 0.014(2) 0.024(2) 0.016(2) 0.0087(18) 0.0026(18) 0.0083(19)
C32 0.032(3) 0.020(2) 0.024(3) 0.001(2) 0.007(2) 0.001(2)
C33 0.020(2) 0.017(2) 0.025(2) -0.0011(19) -0.005(2) 0.0043(19)
C34 0.037(3) 0.022(2) 0.015(2) 0.0019(19) 0.003(2) 0.009(2)
C35 0.035(3) 0.029(3) 0.024(3) -0.007(2) -0.004(2) 0.020(2)
C36 0.057(3) 0.013(2) 0.017(2) 0.0023(19) -0.005(2) 0.012(2)
C37 0.013(2) 0.020(2) 0.012(2) 0.0039(17) -0.0018(17) 0.0078(18)
C38 0.017(2) 0.016(2) 0.016(2) 0.0057(18) 0.0024(18) 0.0050(18)
C39 0.025(3) 0.016(2) 0.021(2) 0.0077(19) 0.000(2) 0.004(2)
C40 0.028(3) 0.017(2) 0.021(2) -0.0016(19) -0.003(2) 0.010(2)
C41 0.017(2) 0.025(2) 0.021(2) -0.0003(19) 0.0004(19) 0.011(2)
C42 0.026(3) 0.020(2) 0.019(2) 0.0070(19) -0.003(2) 0.008(2)
C43 0.025(3) 0.028(3) 0.022(2) 0.007(2) 0.003(2) 0.013(2)
C44 0.016(2) 0.023(2) 0.023(2) 0.005(2) -0.0016(19) 0.0046(19)
C45 0.023(2) 0.023(2) 0.014(2) 0.0013(19) -0.0026(19) 0.006(2)
C46 0.023(3) 0.028(3) 0.014(2) 0.006(2) 0.0017(19) 0.004(2)
C47 0.012(2) 0.015(2) 0.018(2) 0.0026(18) -0.0004(18) 0.0019(18)
C48 0.014(2) 0.016(2) 0.018(2) 0.0030(18) 0.0022(18) 0.0022(18)
C49 0.013(2) 0.020(2) 0.027(2) 0.0041(19) -0.0011(19) 0.0072(19)
C50 0.023(3) 0.016(2) 0.032(3) 0.006(2) 0.001(2) 0.009(2)
C51 0.019(2) 0.020(2) 0.021(2) 0.0088(19) 0.0005(19) 0.0035(19)
C52 0.022(3) 0.027(3) 0.029(3) -0.004(2) 0.002(2) 0.009(2)
C53 0.024(3) 0.020(2) 0.030(3) 0.000(2) 0.004(2) 0.003(2)
C54 0.020(3) 0.033(3) 0.037(3) -0.013(2) -0.012(2) 0.011(2)
C55 0.048(4) 0.036(3) 0.027(3) 0.003(2) -0.016(3) 0.013(3)
C56 0.035(3) 0.039(3) 0.026(3) -0.003(2) 0.010(2) 0.001(3)

loop_
_atom_type_symbol
_atom_type_description
_atom_type_scat_dispersion_real
_atom_type_scat_dispersion_imag
_atom_type_scat_source
C C 0.0033 0.0016 'International Tables Vol C Tables 4.2.6.8 and 6.1.1.4'
H H 0.0000 0.0000 'International Tables Vol C Tables 4.2.6.8 and 6.1.1.4'
Fe Fe 0.3463 0.8444 'International Tables Vol C Tables 4.2.6.8 and 6.1.1.4'

loop_
_geom_angle_atom_site_label_1
_geom_angle_atom_site_label_2
_geom_angle_atom_site_label_3
_geom_angle
C9 Fe1 C14 101.8(2)
C9 Fe1 C15 119.1(2)
C14 Fe1 C15 40.69(19)
C9 Fe1 C13 117.7(2)
C14 Fe1 C13 40.5(2)
C15 Fe1 C13 68.4(2)
C9 Fe1 C10 40.4(2)
C14 Fe1 C10 115.5(2)
C15 Fe1 C10 103.6(2)
C13 Fe1 C10 151.2(2)
C9 Fe1 C8 40.80(19)
C14 Fe1 C8 121.98(19)
C15 Fe1 C8 157.1(2)
C13 Fe1 C8 108.2(2)
C10 Fe1 C8 68.0(2)
C9 Fe1 C16 158.2(2)
C14 Fe1 C16 68.4(2)
C15 Fe1 C16 41.0(2)
C13 Fe1 C16 68.2(2)
C10 Fe1 C16 124.7(2)
C8 Fe1 C16 160.7(2)
C9 Fe1 C11 68.32(19)
C14 Fe1 C11 152.5(2)
C15 Fe1 C11 120.3(2)
C13 Fe1 C11 166.8(2)
C10 Fe1 C11 40.59(19)
C8 Fe1 C11 67.96(19)
C16 Fe1 C11 111.0(2)
C9 Fe1 C12 156.0(2)
C14 Fe1 C12 68.5(2)
C15 Fe1 C12 68.4(2)
C13 Fe1 C12 41.0(2)
C10 Fe1 C12 163.6(2)
C8 Fe1 C12 124.8(2)
C16 Fe1 C12 40.1(2)
C11 Fe1 C12 129.96(19)
C9 Fe1 C7 67.94(19)
C14 Fe1 C7 161.06(19)
C15 Fe1 C7 158.18(19)
C13 Fe1 C7 128.86(19)
C10 Fe1 C7 67.64(19)
C8 Fe1 C7 40.07(18)
C16 Fe1 C7 126.64(19)
C11 Fe1 C7 40.24(18)
C12 Fe1 C7 114.25(19)
C21 Fe2 C20 41.46(18)
C21 Fe2 C23 164.68(19)
C20 Fe2 C23 153.68(19)
C21 Fe2 C24 152.1(2)
C20 Fe2 C24 115.98(19)
C23 Fe2 C24 41.2(2)
C21 Fe2 C19 68.80(18)
C20 Fe2 C19 40.84(19)
C23 Fe2 C19 121.46(19)
C24 Fe2 C19 104.91(19)
C21 Fe2 C22 126.07(19)
C20 Fe2 C22 159.9(2)
C23 Fe2 C22 40.97(18)
C24 Fe2 C22 68.81(19)
C19 Fe2 C22 159.24(19)
C21 Fe2 C25 117.65(19)
C20 Fe2 C25 102.0(2)
C23 Fe2 C25 68.7(2)
C24 Fe2 C25 40.55(19)
C19 Fe2 C25 120.5(2)
C22 Fe2 C25 68.3(2)
C21 Fe2 C26 106.59(19)
C20 Fe2 C26 121.2(2)
C23 Fe2 C26 68.40(19)
C24 Fe2 C26 68.4(2)
C19 Fe2 C26 157.6(2)
C22 Fe2 C26 40.23(19)
C25 Fe2 C26 40.7(2)
C21 Fe2 C18 68.49(18)
C20 Fe2 C18 68.58(19)
C23 Fe2 C18 111.04(19)
C24 Fe2 C18 125.11(19)
C19 Fe2 C18 40.31(18)
C22 Fe2 C18 126.27(19)
C25 Fe2 C18 158.87(19)
C26 Fe2 C18 160.26(19)
C21 Fe2 C17 40.87(17)
C20 Fe2 C17 68.93(17)
C23 Fe2 C17 128.92(19)
C24 Fe2 C17 163.73(19)
C19 Fe2 C17 67.99(17)
C22 Fe2 C17 112.36(18)
C25 Fe2 C17 155.71(19)
C26 Fe2 C17 123.71(18)
C18 Fe2 C17 40.24(16)
C28 Fe3 C36 145.2(2)
C28 Fe3 C31 68.51(18)
C36 Fe3 C31 108.75(19)
C28 Fe3 C30 68.32(19)
C36 Fe3 C30 133.3(2)
C31 Fe3 C30 40.73(18)
C28 Fe3 C32 114.3(2)
C36 Fe3 C32 40.5(2)
C31 Fe3 C32 132.00(19)
C30 Fe3 C32 171.9(2)
C28 Fe3 C35 172.96(19)
C36 Fe3 C35 40.7(2)
C31 Fe3 C35 115.11(19)
C30 Fe3 C35 110.1(2)
C32 Fe3 C35 68.3(2)
C28 Fe3 C29 40.55(18)
C36 Fe3 C29 172.9(2)
C31 Fe3 C29 68.15(18)
C30 Fe3 C29 40.33(19)
C32 Fe3 C29 146.3(2)
C35 Fe3 C29 134.0(2)
C28 Fe3 C34 133.65(19)
C36 Fe3 C34 67.78(19)
C31 Fe3 C34 147.1(2)
C30 Fe3 C34 116.6(2)
C32 Fe3 C34 67.8(2)
C35 Fe3 C34 40.3(2)
C29 Fe3 C34 111.08(18)
C28 Fe3 C33 109.87(18)
C36 Fe3 C33 67.3(2)
C31 Fe3 C33 171.21(19)
C30 Fe3 C33 147.55(19)
C32 Fe3 C33 40.0(2)
C35 Fe3 C33 67.5(2)
C29 Fe3 C33 116.66(18)
C34 Fe3 C33 40.0(2)
C28 Fe3 C27 41.18(17)
C36 Fe3 C27 113.36(18)
C31 Fe3 C27 40.89(17)
C30 Fe3 C27 68.93(18)
C32 Fe3 C27 107.57(19)
C35 Fe3 C27 145.39(19)
C29 Fe3 C27 68.82(17)
C34 Fe3 C27 171.95(19)
C33 Fe3 C27 132.31(19)
C38 Fe4 C41 69.07(18)
C38 Fe4 C42 123.24(19)
C41 Fe4 C42 121.5(2)
C38 Fe4 C39 40.95(18)
C41 Fe4 C39 68.50(19)
C42 Fe4 C39 160.4(2)
C38 Fe4 C40 68.63(19)
C41 Fe4 C40 40.75(18)
C42 Fe4 C40 157.6(2)
C39 Fe4 C40 40.35(19)
C38 Fe4 C43 105.04(19)
C41 Fe4 C43 155.3(2)
C42 Fe4 C43 40.48(19)
C39 Fe4 C43 123.6(2)
C40 Fe4 C43 161.3(2)
C38 Fe4 C44 119.11(19)
C41 Fe4 C44 162.88(19)
C42 Fe4 C44 68.36(19)
C39 Fe4 C44 106.99(19)
C40 Fe4 C44 125.33(19)
C43 Fe4 C44 41.07(19)
C38 Fe4 C45 155.19(19)
C41 Fe4 C45 126.57(19)
C42 Fe4 C45 68.35(19)
C39 Fe4 C45 121.31(19)
C40 Fe4 C45 109.31(19)
C43 Fe4 C45 68.6(2)
C44 Fe4 C45 40.49(19)
C38 Fe4 C46 161.49(18)
C41 Fe4 C46 109.1(2)
C42 Fe4 C46 40.82(19)
C39 Fe4 C46 157.0(2)
C40 Fe4 C46 122.8(2)
C43 Fe4 C46 68.5(2)
C44 Fe4 C46 68.16(19)
C45 Fe4 C46 40.42(18)
C38 Fe4 C37 41.19(17)
C41 Fe4 C37 40.94(17)
C42 Fe4 C37 106.74(18)
C39 Fe4 C37 68.81(18)
C40 Fe4 C37 68.64(18)
C43 Fe4 C37 118.93(18)
C44 Fe4 C37 154.54(18)
C45 Fe4 C37 163.03(19)
C46 Fe4 C37 125.43(18)
C56 Fe5 C55 41.0(3)
C56 Fe5 C51 105.3(2)
C55 Fe5 C51 116.6(2)
C56 Fe5 C50 125.1(2)
C55 Fe5 C50 106.3(2)
C51 Fe5 C50 40.60(19)
C56 Fe5 C54 68.2(2)
C55 Fe5 C54 40.7(2)
C51 Fe5 C54 152.2(2)
C50 Fe5 C54 119.7(2)
C56 Fe5 C52 40.3(2)
C55 Fe5 C52 68.3(2)
C51 Fe5 C52 125.7(2)
C50 Fe5 C52 162.7(2)
C54 Fe5 C52 67.7(2)
C56 Fe5 C49 163.3(2)
C55 Fe5 C49 126.7(2)
C51 Fe5 C49 68.24(19)
C50 Fe5 C49 40.25(19)
C54 Fe5 C49 109.9(2)
C52 Fe5 C49 155.8(2)
C56 Fe5 C53 67.7(2)
C55 Fe5 C53 67.9(2)
C51 Fe5 C53 164.4(2)
C50 Fe5 C53 154.8(2)
C54 Fe5 C53 39.9(2)
C52 Fe5 C53 40.2(2)
C49 Fe5 C53 122.31(19)
C56 Fe5 C48 152.8(2)
C55 Fe5 C48 165.8(2)
C51 Fe5 C48 68.55(18)
C50 Fe5 C48 68.38(19)
C54 Fe5 C48 129.4(2)
C52 Fe5 C48 120.6(2)
C49 Fe5 C48 40.98(18)
C53 Fe5 C48 110.92(19)
C56 Fe5 C47 117.5(2)
C55 Fe5 C47 151.5(2)
C51 Fe5 C47 41.06(17)
C50 Fe5 C47 68.50(18)
C54 Fe5 C47 166.2(2)
C52 Fe5 C47 107.92(19)
C49 Fe5 C47 68.41(18)
C53 Fe5 C47 128.46(19)
C48 Fe5 C47 40.43(17)
C6 C1 C2 119.0(4)
C6 C1 C7 118.6(4)
C2 C1 C7 121.6(4)
C1 C2 C3 117.4(4)
C1 C2 C17 123.4(4)
C3 C2 C17 119.2(4)
C4 C3 C2 118.5(4)
C4 C3 C27 115.9(4)
C2 C3 C27 124.5(4)
C5 C4 C3 117.7(4)
C5 C4 C37 119.9(4)
C3 C4 C37 122.0(4)
C6 C5 C4 118.4(4)
C6 C5 C47 119.1(4)
C4 C5 C47 122.3(4)
C1 C6 C5 122.7(4)
C1 C6 H6A 118.6
C5 C6 H6A 118.6
C8 C7 C11 106.9(4)
C8 C7 C1 129.7(4)
C11 C7 C1 123.0(4)
C8 C7 Fe1 67.9(3)
C11 C7 Fe1 68.1(3)
C1 C7 Fe1 134.5(3)
C9 C8 C7 108.7(4)
C9 C8 Fe1 69.0(3)
C7 C8 Fe1 72.1(3)
C9 C8 H8A 125.7
C7 C8 H8A 125.7
Fe1 C8 H8A 125.7
C10 C9 C8 107.8(4)
C10 C9 Fe1 70.2(3)
C8 C9 Fe1 70.2(3)
C10 C9 H9A 126.1
C8 C9 H9A 126.1
Fe1 C9 H9A 126.1
C9 C10 C11 108.6(4)
C9 C10 Fe1 69.5(3)
C11 C10 Fe1 70.2(3)
C9 C10 H10A 125.7
C11 C10 H10A 125.7
Fe1 C10 H10A 125.7
C10 C11 C7 108.0(4)
C10 C11 Fe1 69.2(3)
C7 C11 Fe1 71.7(3)
C10 C11 H11A 126.0
C7 C11 H11A 126.0
Fe1 C11 H11A 126.0
C16 C12 C13 107.5(5)
C16 C12 Fe1 69.6(3)
C13 C12 Fe1 68.9(3)
C16 C12 H12A 126.2
C13 C12 H12A 126.2
Fe1 C12 H12A 126.2
C14 C13 C12 108.1(4)
C14 C13 Fe1 69.5(3)
C12 C13 Fe1 70.1(3)
C14 C13 H13A 126.0
C12 C13 H13A 126.0
Fe1 C13 H13A 126.0
C13 C14 C15 108.3(4)
C13 C14 Fe1 70.0(3)
C15 C14 Fe1 69.7(3)
C13 C14 H14A 125.8
C15 C14 H14A 125.8
Fe1 C14 H14A 125.8
C14 C15 C16 107.7(4)
C14 C15 Fe1 69.6(3)
C16 C15 Fe1 70.1(3)
C14 C15 H15A 126.2
C16 C15 H15A 126.2
Fe1 C15 H15A 126.2
C12 C16 C15 108.4(5)
C12 C16 Fe1 70.3(3)
C15 C16 Fe1 69.0(3)
C12 C16 H16A 125.8
C15 C16 H16A 125.8
Fe1 C16 H16A 125.8
C18 C17 C21 106.0(4)
C18 C17 C2 130.6(4)
C21 C17 C2 123.4(4)
C18 C17 Fe2 68.5(2)
C21 C17 Fe2 66.1(2)
C2 C17 Fe2 130.1(3)
C19 C18 C17 108.8(4)
C19 C18 Fe2 68.9(3)
C17 C18 Fe2 71.3(2)
C19 C18 H18A 125.6
C17 C18 H18A 125.6
Fe2 C18 H18A 125.6
C20 C19 C18 108.6(4)
C20 C19 Fe2 68.5(3)
C18 C19 Fe2 70.8(3)
C20 C19 H19A 125.7
C18 C19 H19A 125.7
Fe2 C19 H19A 125.7
C19 C20 C21 107.5(4)
C19 C20 Fe2 70.7(3)
C21 C20 Fe2 69.2(2)
C19 C20 H20A 126.2
C21 C20 H20A 126.2
Fe2 C20 H20A 126.2
C20 C21 C17 108.9(4)
C20 C21 Fe2 69.3(2)
C17 C21 Fe2 73.0(2)
C20 C21 H21A 125.5
C17 C21 H21A 125.5
Fe2 C21 H21A 125.5
C26 C22 C23 108.1(4)
C26 C22 Fe2 70.2(3)
C23 C22 Fe2 68.9(3)
C26 C22 H22A 126.0
C23 C22 H22A 126.0
Fe2 C22 H22A 126.0
C22 C23 C24 107.7(4)
C22 C23 Fe2 70.1(3)
C24 C23 Fe2 69.5(3)
C22 C23 H23A 126.2
C24 C23 H23A 126.2
Fe2 C23 H23A 126.2
C25 C24 C23 108.1(4)
C25 C24 Fe2 70.4(3)
C23 C24 Fe2 69.3(3)
C25 C24 H24A 126.0
C23 C24 H24A 126.0
Fe2 C24 H24A 126.0
C24 C25 C26 107.9(4)
C24 C25 Fe2 69.1(3)
C26 C25 Fe2 69.8(3)
C24 C25 H25A 126.1
C26 C25 H25A 126.1
Fe2 C25 H25A 126.1
C22 C26 C25 108.3(4)
C22 C26 Fe2 69.6(3)
C25 C26 Fe2 69.5(3)
C22 C26 H26A 125.8
C25 C26 H26A 125.8
Fe2 C26 H26A 125.8
C31 C27 C28 105.3(4)
C31 C27 C3 134.8(4)
C28 C27 C3 119.1(4)
C31 C27 Fe3 68.4(2)
C28 C27 Fe3 67.7(2)
C3 C27 Fe3 120.3(3)
C29 C28 C27 109.3(4)
C29 C28 Fe3 70.5(3)
C27 C28 Fe3 71.1(2)
C29 C28 H28A 125.3
C27 C28 H28A 125.3
Fe3 C28 H28A 125.3
C30 C29 C28 108.2(4)
C30 C29 Fe3 69.7(3)
C28 C29 Fe3 69.0(2)
C30 C29 H29A 125.9
C28 C29 H29A 125.9
Fe3 C29 H29A 125.9
C29 C30 C31 108.0(4)
C29 C30 Fe3 70.0(3)
C31 C30 Fe3 69.6(3)
C29 C30 H30A 126.0
C31 C30 H30A 126.0
Fe3 C30 H30A 126.0
C30 C31 C27 109.1(4)
C30 C31 Fe3 69.7(3)
C27 C31 Fe3 70.7(2)
C30 C31 H31A 125.4
C27 C31 H31A 125.4
Fe3 C31 H31A 125.4
C33 C32 C36 107.6(5)
C33 C32 Fe3 70.7(3)
C36 C32 Fe3 69.6(3)
C33 C32 H32A 126.2
C36 C32 H32A 126.2
Fe3 C32 H32A 126.2
C32 C33 C34 108.7(4)
C32 C33 Fe3 69.3(3)
C34 C33 Fe3 69.9(3)
C32 C33 H33A 125.6
C34 C33 H33A 125.6
Fe3 C33 H33A 125.6
C33 C34 C35 107.9(4)
C33 C34 Fe3 70.1(3)
C35 C34 Fe3 69.3(3)
C33 C34 H34A 126.0
C35 C34 H34A 126.0
Fe3 C34 H34A 126.0
C34 C35 C36 107.5(5)
C34 C35 Fe3 70.4(3)
C36 C35 Fe3 69.4(3)
C34 C35 H35A 126.3
C36 C35 H35A 126.3
Fe3 C35 H35A 126.3
C32 C36 C35 108.3(4)
C32 C36 Fe3 70.0(3)
C35 C36 Fe3 69.9(3)
C32 C36 H36A 125.9
C35 C36 H36A 125.9
Fe3 C36 H36A 125.9
C41 C37 C38 106.3(4)
C41 C37 C4 124.0(4)
C38 C37 C4 128.8(4)
C41 C37 Fe4 68.1(2)
C38 C37 Fe4 67.9(2)
C4 C37 Fe4 120.2(3)
C39 C38 C37 108.3(4)
C39 C38 Fe4 70.1(3)
C37 C38 Fe4 70.9(2)
C39 C38 H38A 125.8
C37 C38 H38A 125.8
Fe4 C38 H38A 125.8
C40 C39 C38 108.2(4)
C40 C39 Fe4 69.8(3)
C38 C39 Fe4 68.9(2)
C40 C39 H39A 125.9
C38 C39 H39A 125.9
Fe4 C39 H39A 125.9
C39 C40 C41 108.3(4)
C39 C40 Fe4 69.8(3)
C41 C40 Fe4 69.1(3)
C39 C40 H40A 125.8
C41 C40 H40A 125.8
Fe4 C40 H40A 125.8
C40 C41 C37 108.8(4)
C40 C41 Fe4 70.1(3)
C37 C41 Fe4 71.0(2)
C40 C41 H41A 125.6
C37 C41 H41A 125.6
Fe4 C41 H41A 125.6
C43 C42 C46 108.5(4)
C43 C42 Fe4 69.8(3)
C46 C42 Fe4 70.2(3)
C43 C42 H42A 125.7
C46 C42 H42A 125.7
Fe4 C42 H42A 125.7
C42 C43 C44 107.5(4)
C42 C43 Fe4 69.7(3)
C44 C43 Fe4 69.5(3)
C42 C43 H43A 126.3
C44 C43 H43A 126.3
Fe4 C43 H43A 126.3
C45 C44 C43 108.1(4)
C45 C44 Fe4 70.0(3)
C43 C44 Fe4 69.5(3)
C45 C44 H44A 125.9
C43 C44 H44A 125.9
Fe4 C44 H44A 125.9
C44 C45 C46 108.3(4)
C44 C45 Fe4 69.5(3)
C46 C45 Fe4 70.1(3)
C44 C45 H45A 125.9
C46 C45 H45A 125.9
Fe4 C45 H45A 125.9
C45 C46 C42 107.6(4)
C45 C46 Fe4 69.5(3)
C42 C46 Fe4 69.0(3)
C45 C46 H46A 126.2
C42 C46 H46A 126.2
Fe4 C46 H46A 126.2
C48 C47 C51 107.4(4)
C48 C47 C5 126.6(4)
C51 C47 C5 126.0(4)
C48 C47 Fe5 69.8(2)
C51 C47 Fe5 68.4(3)
C5 C47 Fe5 125.2(3)
C47 C48 C49 107.7(4)
C47 C48 Fe5 69.8(2)
C49 C48 Fe5 69.2(3)
C47 C48 H48A 126.2
C49 C48 H48A 126.2
Fe5 C48 H48A 126.2
C50 C49 C48 108.0(4)
C50 C49 Fe5 69.3(3)
C48 C49 Fe5 69.8(3)
C50 C49 H49A 126.0
C48 C49 H49A 126.0
Fe5 C49 H49A 126.0
C49 C50 C51 108.8(4)
C49 C50 Fe5 70.5(3)
C51 C50 Fe5 69.5(3)
C49 C50 H50A 125.6
C51 C50 H50A 125.6
Fe5 C50 H50A 125.6
C50 C51 C47 108.2(4)
C50 C51 Fe5 69.9(3)
C47 C51 Fe5 70.6(2)
C50 C51 H51A 125.9
C47 C51 H51A 125.9
Fe5 C51 H51A 125.9
C56 C52 C53 108.0(5)
C56 C52 Fe5 69.0(3)
C53 C52 Fe5 70.4(3)
C56 C52 H52A 126.0
C53 C52 H52A 126.0
Fe5 C52 H52A 126.0
C54 C53 C52 108.3(5)
C54 C53 Fe5 69.4(3)
C52 C53 Fe5 69.4(3)
C54 C53 H53A 125.9
C52 C53 H53A 125.9
Fe5 C53 H53A 125.9
C53 C54 C55 108.2(5)
C53 C54 Fe5 70.7(3)
C55 C54 Fe5 69.0(3)
C53 C54 H54A 125.9
C55 C54 H54A 125.9
Fe5 C54 H54A 125.9
C54 C55 C56 107.3(5)
C54 C55 Fe5 70.3(3)
C56 C55 Fe5 69.5(3)
C54 C55 H55A 126.3
C56 C55 H55A 126.3
Fe5 C55 H55A 126.3
C52 C56 C55 108.2(5)
C52 C56 Fe5 70.7(3)
C55 C56 Fe5 69.5(3)
C52 C56 H56A 125.9
C55 C56 H56A 125.9
Fe5 C56 H56A 125.9

loop_
_geom_bond_atom_site_label_1
_geom_bond_atom_site_label_2
_geom_bond_distance
Fe1 C9 2.041(5)
Fe1 C14 2.041(5)
Fe1 C15 2.042(5)
Fe1 C13 2.048(5)
Fe1 C10 2.050(5)
Fe1 C8 2.056(5)
Fe1 C16 2.056(5)
Fe1 C11 2.064(5)
Fe1 C12 2.065(5)
Fe1 C7 2.112(5)
Fe2 C21 2.020(4)
Fe2 C20 2.021(4)
Fe2 C23 2.034(5)
Fe2 C24 2.037(5)
Fe2 C19 2.050(4)
Fe2 C22 2.050(4)
Fe2 C25 2.054(5)
Fe2 C26 2.059(5)
Fe2 C18 2.076(4)
Fe2 C17 2.113(4)
Fe3 C28 2.029(4)
Fe3 C36 2.041(5)
Fe3 C31 2.044(4)
Fe3 C30 2.045(5)
Fe3 C32 2.047(5)
Fe3 C35 2.048(5)
Fe3 C29 2.049(4)
Fe3 C34 2.062(5)
Fe3 C33 2.066(5)
Fe3 C27 2.076(4)
Fe4 C38 2.034(4)
Fe4 C41 2.035(5)
Fe4 C42 2.048(5)
Fe4 C39 2.049(4)
Fe4 C40 2.049(5)
Fe4 C43 2.050(5)
Fe4 C44 2.050(5)
Fe4 C45 2.056(5)
Fe4 C46 2.063(5)
Fe4 C37 2.075(4)
Fe5 C56 2.030(5)
Fe5 C55 2.031(5)
Fe5 C51 2.038(5)
Fe5 C50 2.042(5)
Fe5 C54 2.049(5)
Fe5 C52 2.052(5)
Fe5 C49 2.058(5)
Fe5 C53 2.066(5)
Fe5 C48 2.067(4)
Fe5 C47 2.068(4)
C1 C6 1.392(6)
C1 C2 1.426(6)
C1 C7 1.492(6)
C2 C3 1.434(6)
C2 C17 1.478(6)
C3 C4 1.428(6)
C3 C27 1.498(6)
C4 C5 1.417(6)
C4 C37 1.496(6)
C5 C6 1.392(6)
C5 C47 1.480(6)
C6 H6A 0.9500
C7 C8 1.429(6)
C7 C11 1.437(7)
C8 C9 1.428(7)
C8 H8A 1.0000
C9 C10 1.412(7)
C9 H9A 1.0000
C10 C11 1.427(7)
C10 H10A 1.0000
C11 H11A 1.0000
C12 C16 1.413(7)
C12 C13 1.439(7)
C12 H12A 1.0000
C13 C14 1.416(7)
C13 H13A 1.0000
C14 C15 1.420(7)
C14 H14A 1.0000
C15 C16 1.434(7)
C15 H15A 1.0000
C16 H16A 1.0000
C17 C18 1.441(6)
C17 C21 1.446(6)
C18 C19 1.422(6)
C18 H18A 1.0000
C19 C20 1.421(7)
C19 H19A 1.0000
C20 C21 1.430(6)
C20 H20A 1.0000
C21 H21A 1.0000
C22 C26 1.413(7)
C22 C23 1.429(7)
C22 H22A 1.0000
C23 C24 1.431(7)
C23 H23A 1.0000
C24 C25 1.418(7)
C24 H24A 1.0000
C25 C26 1.430(7)
C25 H25A 1.0000
C26 H26A 1.0000
C27 C31 1.440(6)
C27 C28 1.444(6)
C28 C29 1.413(6)
C28 H28A 1.0000
C29 C30 1.411(7)
C29 H29A 1.0000
C30 C31 1.423(6)
C30 H30A 1.0000
C31 H31A 1.0000
C32 C33 1.407(7)
C32 C36 1.413(8)
C32 H32A 1.0000
C33 C34 1.412(7)
C33 H33A 1.0000
C34 C35 1.414(7)
C34 H34A 1.0000
C35 C36 1.424(8)
C35 H35A 1.0000
C36 H36A 1.0000
C37 C41 1.438(6)
C37 C38 1.446(6)
C38 C39 1.428(6)
C38 H38A 1.0000
C39 C40 1.413(7)
C39 H39A 1.0000
C40 C41 1.422(7)
C40 H40A 1.0000
C41 H41A 1.0000
C42 C43 1.418(7)
C42 C46 1.434(7)
C42 H42A 1.0000
C43 C44 1.438(7)
C43 H43A 1.0000
C44 C45 1.421(7)
C44 H44A 1.0000
C45 C46 1.423(7)
C45 H45A 1.0000
C46 H46A 1.0000
C47 C48 1.429(6)
C47 C51 1.440(6)
C48 C49 1.444(6)
C48 H48A 1.0000
C49 C50 1.411(7)
C49 H49A 1.0000
C50 C51 1.416(7)
C50 H50A 1.0000
C51 H51A 1.0000
C52 C56 1.405(8)
C52 C53 1.414(7)
C52 H52A 1.0000
C53 C54 1.404(8)
C53 H53A 1.0000
C54 C55 1.418(9)
C54 H54A 1.0000
C55 C56 1.422(9)
C55 H55A 1.0000
C56 H56A 1.0000

loop_
_geom_torsion_atom_site_label_1
_geom_torsion_atom_site_label_2
_geom_torsion_atom_site_label_3
_geom_torsion_atom_site_label_4
_geom_torsion
C6 C1 C2 C3 -5.2(6)
C7 C1 C2 C3 164.6(4)
C6 C1 C2 C17 176.2(4)
C7 C1 C2 C17 -14.0(6)
C1 C2 C3 C4 24.5(5)
C17 C2 C3 C4 -156.8(4)
C1 C2 C3 C27 -143.1(4)
C17 C2 C3 C27 35.6(6)
C2 C3 C4 C5 -29.4(6)
C27 C3 C4 C5 139.2(4)
C2 C3 C4 C37 143.4(4)
C27 C3 C4 C37 -47.9(5)
C3 C4 C5 C6 14.6(6)
C37 C4 C5 C6 -158.4(4)
C3 C4 C5 C47 -160.5(4)
C37 C4 C5 C47 26.5(6)
C2 C1 C6 C5 -9.7(6)
C7 C1 C6 C5 -179.9(4)
C4 C5 C6 C1 4.9(6)
C47 C5 C6 C1 -179.8(4)
C6 C1 C7 C8 -102.0(6)
C2 C1 C7 C8 88.1(6)
C6 C1 C7 C11 86.2(6)
C2 C1 C7 C11 -83.7(6)
C6 C1 C7 Fe1 -4.6(7)
C2 C1 C7 Fe1 -174.5(3)
C9 Fe1 C7 C8 -38.1(3)
C14 Fe1 C7 C8 21.7(7)
C15 Fe1 C7 C8 -151.8(5)
C13 Fe1 C7 C8 70.4(4)
C10 Fe1 C7 C8 -81.9(3)
C16 Fe1 C7 C8 160.7(3)
C11 Fe1 C7 C8 -120.2(4)
C12 Fe1 C7 C8 115.9(3)
C9 Fe1 C7 C11 82.1(3)
C14 Fe1 C7 C11 141.8(6)
C15 Fe1 C7 C11 -31.6(6)
C13 Fe1 C7 C11 -169.4(3)
C10 Fe1 C7 C11 38.3(3)
C8 Fe1 C7 C11 120.2(4)
C16 Fe1 C7 C11 -79.2(3)
C12 Fe1 C7 C11 -123.9(3)
C9 Fe1 C7 C1 -162.6(5)
C14 Fe1 C7 C1 -102.9(7)
C15 Fe1 C7 C1 83.7(7)
C13 Fe1 C7 C1 -54.1(5)
C10 Fe1 C7 C1 153.6(5)
C8 Fe1 C7 C1 -124.5(6)
C16 Fe1 C7 C1 36.1(5)
C11 Fe1 C7 C1 115.3(5)
C12 Fe1 C7 C1 -8.6(5)
C11 C7 C8 C9 2.6(5)
C1 C7 C8 C9 -170.2(5)
Fe1 C7 C8 C9 59.6(3)
C11 C7 C8 Fe1 -57.0(3)
C1 C7 C8 Fe1 130.3(5)
C14 Fe1 C8 C9 69.2(3)
C15 Fe1 C8 C9 34.2(6)
C13 Fe1 C8 C9 111.6(3)
C10 Fe1 C8 C9 -37.9(3)
C16 Fe1 C8 C9 -172.7(6)
C11 Fe1 C8 C9 -81.9(3)
C12 Fe1 C8 C9 153.9(3)
C7 Fe1 C8 C9 -119.0(4)
C9 Fe1 C8 C7 119.0(4)
C14 Fe1 C8 C7 -171.9(3)
C15 Fe1 C8 C7 153.1(5)
C13 Fe1 C8 C7 -129.5(3)
C10 Fe1 C8 C7 81.0(3)
C16 Fe1 C8 C7 -53.7(7)
C11 Fe1 C8 C7 37.1(3)
C12 Fe1 C8 C7 -87.2(3)
C7 C8 C9 C10 -1.1(6)
Fe1 C8 C9 C10 60.4(3)
C7 C8 C9 Fe1 -61.5(3)
C14 Fe1 C9 C10 115.7(3)
C15 Fe1 C9 C10 76.1(3)
C13 Fe1 C9 C10 155.5(3)
C8 Fe1 C9 C10 -118.4(4)
C16 Fe1 C9 C10 55.1(6)
C11 Fe1 C9 C10 -37.4(3)
C12 Fe1 C9 C10 178.7(4)
C7 Fe1 C9 C10 -81.0(3)
C14 Fe1 C9 C8 -125.9(3)
C15 Fe1 C9 C8 -165.5(3)
C13 Fe1 C9 C8 -86.1(3)
C10 Fe1 C9 C8 118.4(4)
C16 Fe1 C9 C8 173.5(5)
C11 Fe1 C9 C8 80.9(3)
C12 Fe1 C9 C8 -62.9(6)
C7 Fe1 C9 C8 37.4(3)
C8 C9 C10 C11 -0.8(6)
Fe1 C9 C10 C11 59.5(3)
C8 C9 C10 Fe1 -60.4(3)
C14 Fe1 C10 C9 -77.8(3)
C15 Fe1 C10 C9 -119.3(3)
C13 Fe1 C10 C9 -49.5(5)
C8 Fe1 C10 C9 38.3(3)
C16 Fe1 C10 C9 -158.2(3)
C11 Fe1 C10 C9 119.7(4)
C12 Fe1 C10 C9 -178.1(6)
C7 Fe1 C10 C9 81.8(3)
C9 Fe1 C10 C11 -119.7(4)
C14 Fe1 C10 C11 162.5(3)
C15 Fe1 C10 C11 121.0(3)
C13 Fe1 C10 C11 -169.2(4)
C8 Fe1 C10 C11 -81.4(3)
C16 Fe1 C10 C11 82.0(3)
C12 Fe1 C10 C11 62.1(8)
C7 Fe1 C10 C11 -38.0(3)
C9 C10 C11 C7 2.4(6)
Fe1 C10 C11 C7 61.5(3)
C9 C10 C11 Fe1 -59.1(3)
C8 C7 C11 C10 -3.1(5)
C1 C7 C11 C10 170.3(4)
Fe1 C7 C11 C10 -59.9(3)
C8 C7 C11 Fe1 56.8(3)
C1 C7 C11 Fe1 -129.8(4)
C9 Fe1 C11 C10 37.3(3)
C14 Fe1 C11 C10 -36.0(5)
C15 Fe1 C11 C10 -74.8(3)
C13 Fe1 C11 C10 156.8(8)
C8 Fe1 C11 C10 81.4(3)
C16 Fe1 C11 C10 -119.3(3)
C12 Fe1 C11 C10 -161.0(3)
C7 Fe1 C11 C10 118.3(4)
C9 Fe1 C11 C7 -81.0(3)
C14 Fe1 C11 C7 -154.3(4)
C15 Fe1 C11 C7 167.0(3)
C13 Fe1 C11 C7 38.5(10)
C10 Fe1 C11 C7 -118.3(4)
C8 Fe1 C11 C7 -36.9(3)
C16 Fe1 C11 C7 122.4(3)
C12 Fe1 C11 C7 80.8(3)
C9 Fe1 C12 C16 -151.3(5)
C14 Fe1 C12 C16 -81.6(3)
C15 Fe1 C12 C16 -37.7(3)
C13 Fe1 C12 C16 -119.2(4)
C10 Fe1 C12 C16 25.8(8)
C8 Fe1 C12 C16 163.6(3)
C11 Fe1 C12 C16 74.4(4)
C7 Fe1 C12 C16 118.8(3)
C9 Fe1 C12 C13 -32.1(6)
C14 Fe1 C12 C13 37.6(3)
C15 Fe1 C12 C13 81.5(3)
C10 Fe1 C12 C13 144.9(6)
C8 Fe1 C12 C13 -77.2(3)
C16 Fe1 C12 C13 119.2(4)
C11 Fe1 C12 C13 -166.4(3)
C7 Fe1 C12 C13 -122.1(3)
C16 C12 C13 C14 -0.2(6)
Fe1 C12 C13 C14 -59.4(3)
C16 C12 C13 Fe1 59.1(3)
C9 Fe1 C13 C14 -74.9(3)
C15 Fe1 C13 C14 37.6(3)
C10 Fe1 C13 C14 -41.1(5)
C8 Fe1 C13 C14 -118.3(3)
C16 Fe1 C13 C14 81.9(3)
C11 Fe1 C13 C14 170.9(8)
C12 Fe1 C13 C14 119.2(4)
C7 Fe1 C13 C14 -157.9(3)
C9 Fe1 C13 C12 165.9(3)
C14 Fe1 C13 C12 -119.2(4)
C15 Fe1 C13 C12 -81.5(3)
C10 Fe1 C13 C12 -160.3(4)
C8 Fe1 C13 C12 122.6(3)
C16 Fe1 C13 C12 -37.3(3)
C11 Fe1 C13 C12 51.8(10)
C7 Fe1 C13 C12 82.9(3)
C12 C13 C14 C15 0.4(6)
Fe1 C13 C14 C15 -59.3(3)
C12 C13 C14 Fe1 59.8(3)
C9 Fe1 C14 C13 119.1(3)
C15 Fe1 C14 C13 -119.5(4)
C10 Fe1 C14 C13 159.4(3)
C8 Fe1 C14 C13 80.5(3)
C16 Fe1 C14 C13 -81.2(3)
C11 Fe1 C14 C13 -175.5(4)
C12 Fe1 C14 C13 -38.0(3)
C7 Fe1 C14 C13 64.3(7)
C9 Fe1 C14 C15 -121.4(3)
C13 Fe1 C14 C15 119.5(4)
C10 Fe1 C14 C15 -81.1(3)
C8 Fe1 C14 C15 -160.0(3)
C16 Fe1 C14 C15 38.2(3)
C11 Fe1 C14 C15 -56.1(5)
C12 Fe1 C14 C15 81.5(3)
C7 Fe1 C14 C15 -176.3(5)
C13 C14 C15 C16 -0.5(5)
Fe1 C14 C15 C16 -60.0(3)
C13 C14 C15 Fe1 59.5(3)
C9 Fe1 C15 C14 73.1(4)
C13 Fe1 C15 C14 -37.5(3)
C10 Fe1 C15 C14 113.4(3)
C8 Fe1 C15 C14 48.2(6)
C16 Fe1 C15 C14 -118.6(4)
C11 Fe1 C15 C14 153.6(3)
C12 Fe1 C15 C14 -81.7(3)
C7 Fe1 C15 C14 176.7(5)
C9 Fe1 C15 C16 -168.3(3)
C14 Fe1 C15 C16 118.6(4)
C13 Fe1 C15 C16 81.1(3)
C10 Fe1 C15 C16 -128.0(3)
C8 Fe1 C15 C16 166.9(5)
C11 Fe1 C15 C16 -87.7(3)
C12 Fe1 C15 C16 36.9(3)
C7 Fe1 C15 C16 -64.6(6)
C13 C12 C16 C15 -0.1(5)
Fe1 C12 C16 C15 58.6(3)
C13 C12 C16 Fe1 -58.7(3)
C14 C15 C16 C12 0.3(5)
Fe1 C15 C16 C12 -59.4(3)
C14 C15 C16 Fe1 59.7(3)
C9 Fe1 C16 C12 148.3(5)
C14 Fe1 C16 C12 81.8(3)
C15 Fe1 C16 C12 119.8(4)
C13 Fe1 C16 C12 38.1(3)
C10 Fe1 C16 C12 -171.4(3)
C8 Fe1 C16 C12 -44.6(7)
C11 Fe1 C16 C12 -127.7(3)
C7 Fe1 C16 C12 -84.9(3)
C9 Fe1 C16 C15 28.5(7)
C14 Fe1 C16 C15 -38.0(3)
C13 Fe1 C16 C15 -81.8(3)
C10 Fe1 C16 C15 68.8(4)
C8 Fe1 C16 C15 -164.5(5)
C11 Fe1 C16 C15 112.4(3)
C12 Fe1 C16 C15 -119.8(4)
C7 Fe1 C16 C15 155.3(3)
C1 C2 C17 C18 31.1(7)
C3 C2 C17 C18 -147.5(4)
C1 C2 C17 C21 -149.7(4)
C3 C2 C17 C21 31.8(6)
C1 C2 C17 Fe2 -64.1(6)
C3 C2 C17 Fe2 117.3(4)
C21 Fe2 C17 C18 119.9(4)
C20 Fe2 C17 C18 81.3(3)
C23 Fe2 C17 C18 -76.1(3)
C24 Fe2 C17 C18 -29.5(7)
C19 Fe2 C17 C18 37.3(3)
C22 Fe2 C17 C18 -120.3(3)
C25 Fe2 C17 C18 153.1(4)
C26 Fe2 C17 C18 -164.4(3)
C20 Fe2 C17 C21 -38.5(3)
C23 Fe2 C17 C21 164.0(3)
C24 Fe2 C17 C21 -149.3(6)
C19 Fe2 C17 C21 -82.6(3)
C22 Fe2 C17 C21 119.8(3)
C25 Fe2 C17 C21 33.2(5)
C26 Fe2 C17 C21 75.7(3)
C18 Fe2 C17 C21 -119.9(4)
C21 Fe2 C17 C2 -114.5(5)
C20 Fe2 C17 C2 -153.0(4)
C23 Fe2 C17 C2 49.5(5)
C24 Fe2 C17 C2 96.2(7)
C19 Fe2 C17 C2 162.9(4)
C22 Fe2 C17 C2 5.4(4)
C25 Fe2 C17 C2 -81.3(6)
C26 Fe2 C17 C2 -38.8(5)
C18 Fe2 C17 C2 125.6(5)
C21 C17 C18 C19 -3.2(5)
C2 C17 C18 C19 176.1(4)
Fe2 C17 C18 C19 -58.8(3)
C21 C17 C18 Fe2 55.6(3)
C2 C17 C18 Fe2 -125.1(4)
C21 Fe2 C18 C19 82.2(3)
C20 Fe2 C18 C19 37.5(3)
C23 Fe2 C18 C19 -114.3(3)
C24 Fe2 C18 C19 -70.0(3)
C22 Fe2 C18 C19 -158.1(3)
C25 Fe2 C18 C19 -29.2(6)
C26 Fe2 C18 C19 161.2(5)
C17 Fe2 C18 C19 119.7(4)
C21 Fe2 C18 C17 -37.6(2)
C20 Fe2 C18 C17 -82.3(3)
C23 Fe2 C18 C17 126.0(3)
C24 Fe2 C18 C17 170.3(3)
C19 Fe2 C18 C17 -119.7(4)
C22 Fe2 C18 C17 82.1(3)
C25 Fe2 C18 C17 -148.9(5)
C26 Fe2 C18 C17 41.5(6)
C17 C18 C19 C20 2.1(5)
Fe2 C18 C19 C20 -58.2(3)
C17 C18 C19 Fe2 60.3(3)
C21 Fe2 C19 C20 38.7(3)
C23 Fe2 C19 C20 -154.0(3)
C24 Fe2 C19 C20 -112.7(3)
C22 Fe2 C19 C20 178.0(5)
C25 Fe2 C19 C20 -71.7(3)
C26 Fe2 C19 C20 -43.4(6)
C18 Fe2 C19 C20 120.0(4)
C17 Fe2 C19 C20 82.8(3)
C21 Fe2 C19 C18 -81.3(3)
C20 Fe2 C19 C18 -120.0(4)
C23 Fe2 C19 C18 85.9(3)
C24 Fe2 C19 C18 127.3(3)
C22 Fe2 C19 C18 58.0(6)
C25 Fe2 C19 C18 168.2(3)
C26 Fe2 C19 C18 -163.4(4)
C17 Fe2 C19 C18 -37.2(3)
C18 C19 C20 C21 0.0(5)
Fe2 C19 C20 C21 -59.7(3)
C18 C19 C20 Fe2 59.7(3)
C21 Fe2 C20 C19 -118.3(4)
C23 Fe2 C20 C19 57.4(5)
C24 Fe2 C20 C19 82.8(3)
C22 Fe2 C20 C19 -178.0(5)
C25 Fe2 C20 C19 123.2(3)
C26 Fe2 C20 C19 162.2(3)
C18 Fe2 C20 C19 -37.0(3)
C17 Fe2 C20 C19 -80.3(3)
C23 Fe2 C20 C21 175.7(4)
C24 Fe2 C20 C21 -158.9(3)
C19 Fe2 C20 C21 118.3(4)
C22 Fe2 C20 C21 -59.6(6)
C25 Fe2 C20 C21 -118.4(3)
C26 Fe2 C20 C21 -79.5(3)
C18 Fe2 C20 C21 81.3(3)
C17 Fe2 C20 C21 38.0(3)
C19 C20 C21 C17 -2.0(5)
Fe2 C20 C21 C17 -62.6(3)
C19 C20 C21 Fe2 60.6(3)
C18 C17 C21 C20 3.2(5)
C2 C17 C21 C20 -176.2(4)
Fe2 C17 C21 C20 60.3(3)
C18 C17 C21 Fe2 -57.1(3)
C2 C17 C21 Fe2 123.5(4)
C23 Fe2 C21 C20 -172.8(7)
C24 Fe2 C21 C20 43.7(5)
C19 Fe2 C21 C20 -38.1(3)
C22 Fe2 C21 C20 158.5(3)
C25 Fe2 C21 C20 76.2(3)
C26 Fe2 C21 C20 118.7(3)
C18 Fe2 C21 C20 -81.6(3)
C17 Fe2 C21 C20 -118.6(4)
C20 Fe2 C21 C17 118.6(4)
C23 Fe2 C21 C17 -54.2(8)
C24 Fe2 C21 C17 162.2(4)
C19 Fe2 C21 C17 80.4(3)
C22 Fe2 C21 C17 -83.0(3)
C25 Fe2 C21 C17 -165.3(3)
C26 Fe2 C21 C17 -122.7(3)
C18 Fe2 C21 C17 37.0(2)
C21 Fe2 C22 C26 -71.7(3)
C20 Fe2 C22 C26 -26.7(7)
C23 Fe2 C22 C26 119.5(4)
C24 Fe2 C22 C26 81.2(3)
C19 Fe2 C22 C26 157.0(5)
C25 Fe2 C22 C26 37.5(3)
C18 Fe2 C22 C26 -160.1(3)
C17 Fe2 C22 C26 -116.3(3)
C21 Fe2 C22 C23 168.8(3)
C20 Fe2 C22 C23 -146.2(5)
C24 Fe2 C22 C23 -38.3(3)
C19 Fe2 C22 C23 37.6(6)
C25 Fe2 C22 C23 -82.0(3)
C26 Fe2 C22 C23 -119.5(4)
C18 Fe2 C22 C23 80.4(3)
C17 Fe2 C22 C23 124.2(3)
C26 C22 C23 C24 0.2(5)
Fe2 C22 C23 C24 59.7(3)
C26 C22 C23 Fe2 -59.5(3)
C21 Fe2 C23 C22 -36.3(8)
C20 Fe2 C23 C22 154.4(4)
C24 Fe2 C23 C22 118.7(4)
C19 Fe2 C23 C22 -165.3(3)
C25 Fe2 C23 C22 81.1(3)
C26 Fe2 C23 C22 37.2(3)
C18 Fe2 C23 C22 -121.6(3)
C17 Fe2 C23 C22 -79.4(3)
C21 Fe2 C23 C24 -155.0(7)
C20 Fe2 C23 C24 35.8(6)
C19 Fe2 C23 C24 76.0(3)
C22 Fe2 C23 C24 -118.7(4)
C25 Fe2 C23 C24 -37.6(3)
C26 Fe2 C23 C24 -81.4(3)
C18 Fe2 C23 C24 119.8(3)
C17 Fe2 C23 C24 162.0(3)
C22 C23 C24 C25 -0.1(5)
Fe2 C23 C24 C25 59.9(3)
C22 C23 C24 Fe2 -60.0(3)
C21 Fe2 C24 C25 47.1(5)
C20 Fe2 C24 C25 77.6(3)
C23 Fe2 C24 C25 -119.1(4)
C19 Fe2 C24 C25 119.8(3)
C22 Fe2 C24 C25 -81.0(3)
C26 Fe2 C24 C25 -37.7(3)
C18 Fe2 C24 C25 158.8(3)
C17 Fe2 C24 C25 -178.4(6)
C21 Fe2 C24 C23 166.2(4)
C20 Fe2 C24 C23 -163.2(3)
C19 Fe2 C24 C23 -121.1(3)
C22 Fe2 C24 C23 38.1(3)
C25 Fe2 C24 C23 119.1(4)
C26 Fe2 C24 C23 81.5(3)
C18 Fe2 C24 C23 -82.1(3)
C17 Fe2 C24 C23 -59.2(7)
C23 C24 C25 C26 0.0(5)
Fe2 C24 C25 C26 59.3(3)
C23 C24 C25 Fe2 -59.2(3)
C21 Fe2 C25 C24 -157.2(3)
C20 Fe2 C25 C24 -116.1(3)
C23 Fe2 C25 C24 38.1(3)
C19 Fe2 C25 C24 -76.7(3)
C22 Fe2 C25 C24 82.3(3)
C26 Fe2 C25 C24 119.4(4)
C18 Fe2 C25 C24 -55.3(6)
C17 Fe2 C25 C24 178.9(4)
C21 Fe2 C25 C26 83.4(3)
C20 Fe2 C25 C26 124.5(3)
C23 Fe2 C25 C26 -81.2(3)
C24 Fe2 C25 C26 -119.4(4)
C19 Fe2 C25 C26 163.9(3)
C22 Fe2 C25 C26 -37.1(3)
C18 Fe2 C25 C26 -174.6(5)
C17 Fe2 C25 C26 59.5(6)
C23 C22 C26 C25 -0.1(5)
Fe2 C22 C26 C25 -58.8(3)
C23 C22 C26 Fe2 58.7(3)
C24 C25 C26 C22 0.1(5)
Fe2 C25 C26 C22 58.9(3)
C24 C25 C26 Fe2 -58.8(3)
C21 Fe2 C26 C22 126.8(3)
C20 Fe2 C26 C22 169.6(3)
C23 Fe2 C26 C22 -37.9(3)
C24 Fe2 C26 C22 -82.3(3)
C19 Fe2 C26 C22 -158.7(4)
C25 Fe2 C26 C22 -119.9(4)
C18 Fe2 C26 C22 54.4(6)
C17 Fe2 C26 C22 85.4(3)
C21 Fe2 C26 C25 -113.3(3)
C20 Fe2 C26 C25 -70.6(3)
C23 Fe2 C26 C25 82.0(3)
C24 Fe2 C26 C25 37.6(3)
C19 Fe2 C26 C25 -38.8(6)
C22 Fe2 C26 C25 119.9(4)
C18 Fe2 C26 C25 174.3(5)
C17 Fe2 C26 C25 -154.8(3)
C4 C3 C27 C31 163.9(5)
C2 C3 C27 C31 -28.2(7)
C4 C3 C27 C28 -27.6(6)
C2 C3 C27 C28 140.3(4)
C4 C3 C27 Fe3 -107.3(4)
C2 C3 C27 Fe3 60.6(5)
C28 Fe3 C27 C31 -118.0(4)
C36 Fe3 C27 C31 92.1(3)
C30 Fe3 C27 C31 -37.3(3)
C32 Fe3 C27 C31 135.0(3)
C35 Fe3 C27 C31 57.9(4)
C29 Fe3 C27 C31 -80.7(3)
C33 Fe3 C27 C31 172.0(3)
C36 Fe3 C27 C28 -149.9(3)
C31 Fe3 C27 C28 118.0(4)
C30 Fe3 C27 C28 80.7(3)
C32 Fe3 C27 C28 -107.0(3)
C35 Fe3 C27 C28 175.9(3)
C29 Fe3 C27 C28 37.4(3)
C33 Fe3 C27 C28 -70.0(3)
C28 Fe3 C27 C3 111.7(4)
C36 Fe3 C27 C3 -38.2(4)
C31 Fe3 C27 C3 -130.3(5)
C30 Fe3 C27 C3 -167.6(4)
C32 Fe3 C27 C3 4.7(4)
C35 Fe3 C27 C3 -72.4(5)
C29 Fe3 C27 C3 149.0(4)
C33 Fe3 C27 C3 41.7(4)
C31 C27 C28 C29 -2.1(5)
C3 C27 C28 C29 -173.7(4)
Fe3 C27 C28 C29 -60.4(3)
C31 C27 C28 Fe3 58.3(3)
C3 C27 C28 Fe3 -113.3(4)
C36 Fe3 C28 C29 173.3(3)
C31 Fe3 C28 C29 81.1(3)
C30 Fe3 C28 C29 37.1(3)
C32 Fe3 C28 C29 -151.2(3)
C34 Fe3 C28 C29 -69.5(4)
C33 Fe3 C28 C29 -108.2(3)
C27 Fe3 C28 C29 119.5(4)
C36 Fe3 C28 C27 53.8(4)
C31 Fe3 C28 C27 -38.4(2)
C30 Fe3 C28 C27 -82.4(3)
C32 Fe3 C28 C27 89.3(3)
C29 Fe3 C28 C27 -119.5(4)
C34 Fe3 C28 C27 171.0(3)
C33 Fe3 C28 C27 132.4(3)
C27 C28 C29 C30 2.0(5)
Fe3 C28 C29 C30 -58.8(3)
C27 C28 C29 Fe3 60.8(3)
C28 Fe3 C29 C30 119.9(4)
C31 Fe3 C29 C30 37.9(3)
C32 Fe3 C29 C30 172.1(3)
C35 Fe3 C29 C30 -66.5(4)
C34 Fe3 C29 C30 -106.6(3)
C33 Fe3 C29 C30 -150.2(3)
C27 Fe3 C29 C30 82.0(3)
C31 Fe3 C29 C28 -82.0(3)
C30 Fe3 C29 C28 -119.9(4)
C32 Fe3 C29 C28 52.2(4)
C35 Fe3 C29 C28 173.6(3)
C34 Fe3 C29 C28 133.4(3)
C33 Fe3 C29 C28 89.9(3)
C27 Fe3 C29 C28 -37.9(3)
C28 C29 C30 C31 -1.0(5)
Fe3 C29 C30 C31 -59.4(3)
C28 C29 C30 Fe3 58.4(3)
C28 Fe3 C30 C29 -37.3(3)
C36 Fe3 C30 C29 175.5(3)
C31 Fe3 C30 C29 -119.1(4)
C35 Fe3 C30 C29 135.3(3)
C34 Fe3 C30 C29 91.9(3)
C33 Fe3 C30 C29 55.9(5)
C27 Fe3 C30 C29 -81.7(3)
C28 Fe3 C30 C31 81.8(3)
C36 Fe3 C30 C31 -65.3(4)
C35 Fe3 C30 C31 -105.5(3)
C29 Fe3 C30 C31 119.1(4)
C34 Fe3 C30 C31 -149.0(3)
C33 Fe3 C30 C31 175.1(3)
C27 Fe3 C30 C31 37.4(3)
C29 C30 C31 C27 -0.3(5)
Fe3 C30 C31 C27 -60.0(3)
C29 C30 C31 Fe3 59.6(3)
C28 C27 C31 C30 1.5(5)
C3 C27 C31 C30 171.1(4)
Fe3 C27 C31 C30 59.3(3)
C28 C27 C31 Fe3 -57.9(3)
C3 C27 C31 Fe3 111.7(5)
C28 Fe3 C31 C30 -81.3(3)
C36 Fe3 C31 C30 135.7(3)
C32 Fe3 C31 C30 174.8(3)
C35 Fe3 C31 C30 92.1(3)
C29 Fe3 C31 C30 -37.5(3)
C34 Fe3 C31 C30 57.9(4)
C27 Fe3 C31 C30 -120.0(4)
C28 Fe3 C31 C27 38.7(2)
C36 Fe3 C31 C27 -104.3(3)
C30 Fe3 C31 C27 120.0(4)
C32 Fe3 C31 C27 -65.2(4)
C35 Fe3 C31 C27 -147.9(3)
C29 Fe3 C31 C27 82.4(3)
C34 Fe3 C31 C27 177.8(3)
C28 Fe3 C32 C33 92.5(3)
C36 Fe3 C32 C33 -118.2(4)
C31 Fe3 C32 C33 174.7(3)
C35 Fe3 C32 C33 -80.4(3)
C29 Fe3 C32 C33 58.2(5)
C34 Fe3 C32 C33 -36.9(3)
C27 Fe3 C32 C33 136.1(3)
C28 Fe3 C32 C36 -149.3(3)
C31 Fe3 C32 C36 -67.1(4)
C35 Fe3 C32 C36 37.8(3)
C29 Fe3 C32 C36 176.4(3)
C34 Fe3 C32 C36 81.3(3)
C33 Fe3 C32 C36 118.2(4)
C27 Fe3 C32 C36 -105.6(3)
C36 C32 C33 C34 -1.2(5)
Fe3 C32 C33 C34 58.9(3)
C36 C32 C33 Fe3 -60.1(3)
C28 Fe3 C33 C32 -104.4(3)
C36 Fe3 C33 C32 38.3(3)
C30 Fe3 C33 C32 175.0(3)
C35 Fe3 C33 C32 82.6(3)
C29 Fe3 C33 C32 -148.1(3)
C34 Fe3 C33 C32 120.3(4)
C27 Fe3 C33 C32 -63.3(4)
C28 Fe3 C33 C34 135.3(3)
C36 Fe3 C33 C34 -82.0(3)
C30 Fe3 C33 C34 54.7(5)
C32 Fe3 C33 C34 -120.3(4)
C35 Fe3 C33 C34 -37.7(3)
C29 Fe3 C33 C34 91.6(3)
C27 Fe3 C33 C34 176.4(3)
C32 C33 C34 C35 0.7(5)
Fe3 C33 C34 C35 59.2(3)
C32 C33 C34 Fe3 -58.5(3)
C28 Fe3 C34 C33 -66.1(4)
C36 Fe3 C34 C33 80.7(3)
C31 Fe3 C34 C33 171.2(3)
C30 Fe3 C34 C33 -150.7(3)
C32 Fe3 C34 C33 36.9(3)
C35 Fe3 C34 C33 119.1(4)
C29 Fe3 C34 C33 -106.8(3)
C28 Fe3 C34 C35 174.8(3)
C36 Fe3 C34 C35 -38.4(3)
C31 Fe3 C34 C35 52.1(5)
C30 Fe3 C34 C35 90.2(3)
C32 Fe3 C34 C35 -82.2(3)
C29 Fe3 C34 C35 134.1(3)
C33 Fe3 C34 C35 -119.1(4)
C33 C34 C35 C36 0.0(5)
Fe3 C34 C35 C36 59.8(3)
C33 C34 C35 Fe3 -59.7(3)
C36 Fe3 C35 C34 118.3(5)
C31 Fe3 C35 C34 -151.7(3)
C30 Fe3 C35 C34 -107.7(3)
C32 Fe3 C35 C34 80.8(3)
C29 Fe3 C35 C34 -68.5(4)
C33 Fe3 C35 C34 37.5(3)
C27 Fe3 C35 C34 170.5(3)
C31 Fe3 C35 C36 90.0(3)
C30 Fe3 C35 C36 134.0(3)
C32 Fe3 C35 C36 -37.5(3)
C29 Fe3 C35 C36 173.2(3)
C34 Fe3 C35 C36 -118.3(5)
C33 Fe3 C35 C36 -80.8(3)
C27 Fe3 C35 C36 52.2(5)
C33 C32 C36 C35 1.2(5)
Fe3 C32 C36 C35 -59.6(3)
C33 C32 C36 Fe3 60.8(3)
C34 C35 C36 C32 -0.8(6)
Fe3 C35 C36 C32 59.7(3)
C34 C35 C36 Fe3 -60.4(3)
C28 Fe3 C36 C32 54.6(4)
C31 Fe3 C36 C32 133.7(3)
C30 Fe3 C36 C32 172.5(3)
C35 Fe3 C36 C32 -119.3(4)
C34 Fe3 C36 C32 -81.3(3)
C33 Fe3 C36 C32 -37.9(3)
C27 Fe3 C36 C32 90.0(3)
C28 Fe3 C36 C35 173.9(3)
C31 Fe3 C36 C35 -107.0(3)
C30 Fe3 C36 C35 -68.3(4)
C32 Fe3 C36 C35 119.3(4)
C34 Fe3 C36 C35 37.9(3)
C33 Fe3 C36 C35 81.4(3)
C27 Fe3 C36 C35 -150.7(3)
C5 C4 C37 C41 21.0(6)
C3 C4 C37 C41 -151.7(4)
C5 C4 C37 C38 -171.5(4)
C3 C4 C37 C38 15.8(6)
C5 C4 C37 Fe4 103.7(4)
C3 C4 C37 Fe4 -69.0(5)
C38 Fe4 C37 C41 -119.3(4)
C42 Fe4 C37 C41 119.0(3)
C39 Fe4 C37 C41 -81.2(3)
C40 Fe4 C37 C41 -37.8(3)
C43 Fe4 C37 C41 161.2(3)
C44 Fe4 C37 C41 -166.3(4)
C45 Fe4 C37 C41 48.5(7)
C46 Fe4 C37 C41 78.1(3)
C41 Fe4 C37 C38 119.3(4)
C42 Fe4 C37 C38 -121.7(3)
C39 Fe4 C37 C38 38.1(3)
C40 Fe4 C37 C38 81.5(3)
C43 Fe4 C37 C38 -79.5(3)
C44 Fe4 C37 C38 -47.0(5)
C45 Fe4 C37 C38 167.8(6)
C46 Fe4 C37 C38 -162.6(3)
C38 Fe4 C37 C4 123.1(4)
C41 Fe4 C37 C4 -117.6(5)
C42 Fe4 C37 C4 1.4(4)
C39 Fe4 C37 C4 161.2(4)
C40 Fe4 C37 C4 -155.4(4)
C43 Fe4 C37 C4 43.6(4)
C44 Fe4 C37 C4 76.1(5)
C45 Fe4 C37 C4 -69.1(7)
C46 Fe4 C37 C4 -39.5(4)
C41 C37 C38 C39 -3.0(5)
C4 C37 C38 C39 -172.1(4)
Fe4 C37 C38 C39 -60.4(3)
C41 C37 C38 Fe4 57.4(3)
C4 C37 C38 Fe4 -111.8(4)
C41 Fe4 C38 C39 80.9(3)
C42 Fe4 C38 C39 -164.4(3)
C40 Fe4 C38 C39 37.1(3)
C43 Fe4 C38 C39 -124.4(3)
C44 Fe4 C38 C39 -82.4(3)
C45 Fe4 C38 C39 -52.9(6)
C46 Fe4 C38 C39 168.8(5)
C37 Fe4 C38 C39 118.6(4)
C41 Fe4 C38 C37 -37.7(3)
C42 Fe4 C38 C37 76.9(3)
C39 Fe4 C38 C37 -118.6(4)
C40 Fe4 C38 C37 -81.6(3)
C43 Fe4 C38 C37 117.0(3)
C44 Fe4 C38 C37 158.9(2)
C45 Fe4 C38 C37 -171.6(4)
C46 Fe4 C38 C37 50.1(7)
C37 C38 C39 C40 1.9(5)
Fe4 C38 C39 C40 -59.0(3)
C37 C38 C39 Fe4 60.9(3)
C38 Fe4 C39 C40 119.9(4)
C41 Fe4 C39 C40 37.4(3)
C42 Fe4 C39 C40 161.9(5)
C43 Fe4 C39 C40 -167.0(3)
C44 Fe4 C39 C40 -125.0(3)
C45 Fe4 C39 C40 -83.2(3)
C46 Fe4 C39 C40 -51.1(6)
C37 Fe4 C39 C40 81.6(3)
C41 Fe4 C39 C38 -82.4(3)
C42 Fe4 C39 C38 42.0(7)
C40 Fe4 C39 C38 -119.9(4)
C43 Fe4 C39 C38 73.1(3)
C44 Fe4 C39 C38 115.1(3)
C45 Fe4 C39 C38 156.9(3)
C46 Fe4 C39 C38 -170.9(4)
C37 Fe4 C39 C38 -38.3(3)
C38 C39 C40 C41 -0.1(5)
Fe4 C39 C40 C41 -58.5(3)
C38 C39 C40 Fe4 58.4(3)
C38 Fe4 C40 C39 -37.6(3)
C41 Fe4 C40 C39 -119.9(4)
C42 Fe4 C40 C39 -164.1(4)
C43 Fe4 C40 C39 35.7(7)
C44 Fe4 C40 C39 73.7(3)
C45 Fe4 C40 C39 116.0(3)
C46 Fe4 C40 C39 158.8(3)
C37 Fe4 C40 C39 -82.0(3)
C38 Fe4 C40 C41 82.3(3)
C42 Fe4 C40 C41 -44.2(6)
C39 Fe4 C40 C41 119.9(4)
C43 Fe4 C40 C41 155.6(5)
C44 Fe4 C40 C41 -166.4(3)
C45 Fe4 C40 C41 -124.1(3)
C46 Fe4 C40 C41 -81.3(3)
C37 Fe4 C40 C41 37.9(3)
C39 C40 C41 C37 -1.8(5)
Fe4 C40 C41 C37 -60.8(3)
C39 C40 C41 Fe4 59.0(3)
C38 C37 C41 C40 2.9(5)
C4 C37 C41 C40 172.8(4)
Fe4 C37 C41 C40 60.2(3)
C38 C37 C41 Fe4 -57.3(3)
C4 C37 C41 Fe4 112.5(4)
C38 Fe4 C41 C40 -81.2(3)
C42 Fe4 C41 C40 161.8(3)
C39 Fe4 C41 C40 -37.1(3)
C43 Fe4 C41 C40 -161.6(4)
C44 Fe4 C41 C40 40.7(8)
C45 Fe4 C41 C40 76.7(3)
C46 Fe4 C41 C40 118.5(3)
C37 Fe4 C41 C40 -119.1(4)
C38 Fe4 C41 C37 37.9(3)
C42 Fe4 C41 C37 -79.1(3)
C39 Fe4 C41 C37 82.0(3)
C40 Fe4 C41 C37 119.1(4)
C43 Fe4 C41 C37 -42.5(6)
C44 Fe4 C41 C37 159.8(6)
C45 Fe4 C41 C37 -164.2(3)
C46 Fe4 C41 C37 -122.4(3)
C38 Fe4 C42 C43 73.1(3)
C41 Fe4 C42 C43 157.4(3)
C39 Fe4 C42 C43 41.5(7)
C40 Fe4 C42 C43 -170.4(4)
C44 Fe4 C42 C43 -38.3(3)
C45 Fe4 C42 C43 -82.0(3)
C46 Fe4 C42 C43 -119.5(4)
C37 Fe4 C42 C43 115.2(3)
C38 Fe4 C42 C46 -167.4(3)
C41 Fe4 C42 C46 -83.1(3)
C39 Fe4 C42 C46 161.0(5)
C40 Fe4 C42 C46 -50.8(6)
C43 Fe4 C42 C46 119.5(4)
C44 Fe4 C42 C46 81.2(3)
C45 Fe4 C42 C46 37.5(3)
C37 Fe4 C42 C46 -125.3(3)
C46 C42 C43 C44 -0.3(5)
Fe4 C42 C43 C44 59.4(3)
C46 C42 C43 Fe4 -59.7(3)
C38 Fe4 C43 C42 -124.0(3)
C41 Fe4 C43 C42 -51.5(6)
C39 Fe4 C43 C42 -164.5(3)
C40 Fe4 C43 C42 168.5(5)
C44 Fe4 C43 C42 118.7(4)
C45 Fe4 C43 C42 81.3(3)
C46 Fe4 C43 C42 37.7(3)
C37 Fe4 C43 C42 -81.9(3)
C38 Fe4 C43 C44 117.3(3)
C41 Fe4 C43 C44 -170.2(4)
C42 Fe4 C43 C44 -118.7(4)
C39 Fe4 C43 C44 76.8(3)
C40 Fe4 C43 C44 49.8(7)
C45 Fe4 C43 C44 -37.4(3)
C46 Fe4 C43 C44 -81.0(3)
C37 Fe4 C43 C44 159.4(3)
C42 C43 C44 C45 -0.1(5)
Fe4 C43 C44 C45 59.5(3)
C42 C43 C44 Fe4 -59.6(3)
C38 Fe4 C44 C45 161.4(3)
C41 Fe4 C44 C45 46.7(8)
C42 Fe4 C44 C45 -81.6(3)
C39 Fe4 C44 C45 118.6(3)
C40 Fe4 C44 C45 78.1(3)
C43 Fe4 C44 C45 -119.4(4)
C46 Fe4 C44 C45 -37.5(3)
C37 Fe4 C44 C45 -165.1(4)
C38 Fe4 C44 C43 -79.2(3)
C41 Fe4 C44 C43 166.0(6)
C42 Fe4 C44 C43 37.8(3)
C39 Fe4 C44 C43 -122.0(3)
C40 Fe4 C44 C43 -162.5(3)
C45 Fe4 C44 C43 119.4(4)
C46 Fe4 C44 C43 81.9(3)
C37 Fe4 C44 C43 -45.8(5)
C43 C44 C45 C46 0.4(5)
Fe4 C44 C45 C46 59.5(3)
C43 C44 C45 Fe4 -59.2(3)
C38 Fe4 C45 C44 -41.6(6)
C41 Fe4 C45 C44 -164.5(3)
C42 Fe4 C45 C44 81.6(3)
C39 Fe4 C45 C44 -79.3(3)
C40 Fe4 C45 C44 -122.2(3)
C43 Fe4 C45 C44 37.9(3)
C46 Fe4 C45 C44 119.4(4)
C37 Fe4 C45 C44 157.8(6)
C38 Fe4 C45 C46 -161.0(4)
C41 Fe4 C45 C46 76.0(4)
C42 Fe4 C45 C46 -37.8(3)
C39 Fe4 C45 C46 161.3(3)
C40 Fe4 C45 C46 118.3(3)
C43 Fe4 C45 C46 -81.5(3)
C44 Fe4 C45 C46 -119.4(4)
C37 Fe4 C45 C46 38.3(8)
C44 C45 C46 C42 -0.5(5)
Fe4 C45 C46 C42 58.7(3)
C44 C45 C46 Fe4 -59.2(3)
C43 C42 C46 C45 0.5(5)
Fe4 C42 C46 C45 -59.0(3)
C43 C42 C46 Fe4 59.5(3)
C38 Fe4 C46 C45 154.5(5)
C41 Fe4 C46 C45 -124.4(3)
C42 Fe4 C46 C45 119.3(4)
C39 Fe4 C46 C45 -44.5(6)
C40 Fe4 C46 C45 -81.3(3)
C43 Fe4 C46 C45 81.9(3)
C44 Fe4 C46 C45 37.5(3)
C37 Fe4 C46 C45 -167.2(3)
C38 Fe4 C46 C42 35.2(7)
C41 Fe4 C46 C42 116.3(3)
C39 Fe4 C46 C42 -163.8(4)
C40 Fe4 C46 C42 159.4(3)
C43 Fe4 C46 C42 -37.4(3)
C44 Fe4 C46 C42 -81.7(3)
C45 Fe4 C46 C42 -119.3(4)
C37 Fe4 C46 C42 73.6(3)
C6 C5 C47 C48 39.6(6)
C4 C5 C47 C48 -145.3(4)
C6 C5 C47 C51 -137.5(5)
C4 C5 C47 C51 37.6(7)
C6 C5 C47 Fe5 -50.1(5)
C4 C5 C47 Fe5 125.0(4)
C56 Fe5 C47 C48 -159.1(3)
C55 Fe5 C47 C48 166.2(4)
C51 Fe5 C47 C48 119.3(4)
C50 Fe5 C47 C48 81.5(3)
C54 Fe5 C47 C48 -47.4(9)
C52 Fe5 C47 C48 -116.5(3)
C49 Fe5 C47 C48 38.1(3)
C53 Fe5 C47 C48 -76.8(3)
C56 Fe5 C47 C51 81.6(3)
C55 Fe5 C47 C51 47.0(5)
C50 Fe5 C47 C51 -37.8(3)
C54 Fe5 C47 C51 -166.7(8)
C52 Fe5 C47 C51 124.2(3)
C49 Fe5 C47 C51 -81.2(3)
C53 Fe5 C47 C51 164.0(3)
C48 Fe5 C47 C51 -119.3(4)
C56 Fe5 C47 C5 -38.0(4)
C55 Fe5 C47 C5 -72.6(6)
C51 Fe5 C47 C5 -119.6(5)
C50 Fe5 C47 C5 -157.4(4)
C54 Fe5 C47 C5 73.7(9)
C52 Fe5 C47 C5 4.7(4)
C49 Fe5 C47 C5 159.2(4)
C53 Fe5 C47 C5 44.4(5)
C48 Fe5 C47 C5 121.2(5)
C51 C47 C48 C49 -0.9(5)
C5 C47 C48 C49 -178.4(4)
Fe5 C47 C48 C49 -59.0(3)
C51 C47 C48 Fe5 58.2(3)
C5 C47 C48 Fe5 -119.4(4)
C56 Fe5 C48 C47 43.7(5)
C55 Fe5 C48 C47 -152.3(8)
C51 Fe5 C48 C47 -38.0(3)
C50 Fe5 C48 C47 -81.8(3)
C54 Fe5 C48 C47 166.8(3)
C52 Fe5 C48 C47 81.8(3)
C49 Fe5 C48 C47 -119.1(4)
C53 Fe5 C48 C47 125.3(3)
C56 Fe5 C48 C49 162.8(4)
C55 Fe5 C48 C49 -33.3(9)
C51 Fe5 C48 C49 81.1(3)
C50 Fe5 C48 C49 37.3(3)
C54 Fe5 C48 C49 -74.1(3)
C52 Fe5 C48 C49 -159.2(3)
C53 Fe5 C48 C49 -115.6(3)
C47 Fe5 C48 C49 119.1(4)
C47 C48 C49 C50 0.5(5)
Fe5 C48 C49 C50 -59.0(3)
C47 C48 C49 Fe5 59.4(3)
C56 Fe5 C49 C50 -32.5(8)
C55 Fe5 C49 C50 -70.3(4)
C51 Fe5 C49 C50 37.5(3)
C54 Fe5 C49 C50 -112.9(3)
C52 Fe5 C49 C50 167.6(4)
C53 Fe5 C49 C50 -155.4(3)
C48 Fe5 C49 C50 119.4(4)
C47 Fe5 C49 C50 81.8(3)
C56 Fe5 C49 C48 -151.9(7)
C55 Fe5 C49 C48 170.4(3)
C51 Fe5 C49 C48 -81.9(3)
C50 Fe5 C49 C48 -119.4(4)
C54 Fe5 C49 C48 127.8(3)
C52 Fe5 C49 C48 48.2(6)
C53 Fe5 C49 C48 85.2(3)
C47 Fe5 C49 C48 -37.6(3)
C48 C49 C50 C51 0.1(5)
Fe5 C49 C50 C51 -59.2(3)
C48 C49 C50 Fe5 59.3(3)
C56 Fe5 C50 C49 169.1(3)
C55 Fe5 C50 C49 128.2(3)
C51 Fe5 C50 C49 -119.8(4)
C54 Fe5 C50 C49 86.1(3)
C52 Fe5 C50 C49 -162.8(6)
C53 Fe5 C50 C49 55.5(6)
C48 Fe5 C50 C49 -37.9(3)
C47 Fe5 C50 C49 -81.6(3)
C56 Fe5 C50 C51 -71.1(4)
C55 Fe5 C50 C51 -112.1(3)
C54 Fe5 C50 C51 -154.1(3)
C52 Fe5 C50 C51 -43.0(8)
C49 Fe5 C50 C51 119.8(4)
C53 Fe5 C50 C51 175.3(4)
C48 Fe5 C50 C51 81.8(3)
C47 Fe5 C50 C51 38.2(3)
C49 C50 C51 C47 -0.7(5)
Fe5 C50 C51 C47 -60.5(3)
C49 C50 C51 Fe5 59.8(3)
C48 C47 C51 C50 1.0(5)
C5 C47 C51 C50 178.5(4)
Fe5 C47 C51 C50 60.0(3)
C48 C47 C51 Fe5 -59.0(3)
C5 C47 C51 Fe5 118.5(4)
C56 Fe5 C51 C50 126.6(3)
C55 Fe5 C51 C50 84.2(3)
C54 Fe5 C51 C50 54.4(5)
C52 Fe5 C51 C50 165.6(3)
C49 Fe5 C51 C50 -37.1(3)
C53 Fe5 C51 C50 -172.5(7)
C48 Fe5 C51 C50 -81.4(3)
C47 Fe5 C51 C50 -118.8(4)
C56 Fe5 C51 C47 -114.6(3)
C55 Fe5 C51 C47 -157.0(3)
C50 Fe5 C51 C47 118.8(4)
C54 Fe5 C51 C47 173.2(4)
C52 Fe5 C51 C47 -75.6(3)
C49 Fe5 C51 C47 81.7(3)
C53 Fe5 C51 C47 -53.7(8)
C48 Fe5 C51 C47 37.4(3)
C55 Fe5 C52 C56 38.2(3)
C51 Fe5 C52 C56 -69.8(4)
C50 Fe5 C52 C56 -36.6(8)
C54 Fe5 C52 C56 82.2(4)
C49 Fe5 C52 C56 171.2(4)
C53 Fe5 C52 C56 119.2(5)
C48 Fe5 C52 C56 -154.1(3)
C47 Fe5 C52 C56 -111.7(3)
C56 Fe5 C52 C53 -119.2(5)
C55 Fe5 C52 C53 -81.0(4)
C51 Fe5 C52 C53 171.1(3)
C50 Fe5 C52 C53 -155.8(6)
C54 Fe5 C52 C53 -37.0(3)
C49 Fe5 C52 C53 52.0(6)
C48 Fe5 C52 C53 86.7(3)
C47 Fe5 C52 C53 129.1(3)
C56 C52 C53 C54 -0.3(6)
Fe5 C52 C53 C54 58.7(3)
C56 C52 C53 Fe5 -59.0(4)
C56 Fe5 C53 C54 -82.3(4)
C55 Fe5 C53 C54 -37.9(3)
C51 Fe5 C53 C54 -148.0(7)
C50 Fe5 C53 C54 43.5(6)
C52 Fe5 C53 C54 -119.9(5)
C49 Fe5 C53 C54 82.6(4)
C48 Fe5 C53 C54 127.0(3)
C47 Fe5 C53 C54 169.5(3)
C56 Fe5 C53 C52 37.6(3)
C55 Fe5 C53 C52 82.1(4)
C51 Fe5 C53 C52 -28.1(9)
C50 Fe5 C53 C52 163.4(4)
C54 Fe5 C53 C52 119.9(5)
C49 Fe5 C53 C52 -157.5(3)
C48 Fe5 C53 C52 -113.1(3)
C47 Fe5 C53 C52 -70.6(4)
C52 C53 C54 C55 0.2(6)
Fe5 C53 C54 C55 59.0(4)
C52 C53 C54 Fe5 -58.7(3)
C56 Fe5 C54 C53 80.8(4)
C55 Fe5 C54 C53 119.3(5)
C51 Fe5 C54 C53 162.2(4)
C50 Fe5 C54 C53 -160.2(3)
C52 Fe5 C54 C53 37.2(3)
C49 Fe5 C54 C53 -117.0(3)
C48 Fe5 C54 C53 -74.9(4)
C47 Fe5 C54 C53 -36.7(10)
C56 Fe5 C54 C55 -38.6(4)
C51 Fe5 C54 C55 42.9(6)
C50 Fe5 C54 C55 80.4(4)
C52 Fe5 C54 C55 -82.2(4)
C49 Fe5 C54 C55 123.7(3)
C53 Fe5 C54 C55 -119.3(5)
C48 Fe5 C54 C55 165.8(3)
C47 Fe5 C54 C55 -156.0(8)
C53 C54 C55 C56 -0.1(6)
Fe5 C54 C55 C56 59.9(4)
C53 C54 C55 Fe5 -60.0(4)
C56 Fe5 C55 C54 118.1(5)
C51 Fe5 C55 C54 -159.2(3)
C50 Fe5 C55 C54 -116.8(3)
C52 Fe5 C55 C54 80.6(3)
C49 Fe5 C55 C54 -77.5(4)
C53 Fe5 C55 C54 37.1(3)
C48 Fe5 C55 C54 -50.8(10)
C47 Fe5 C55 C54 168.3(4)
C51 Fe5 C55 C56 82.7(4)
C50 Fe5 C55 C56 125.1(3)
C54 Fe5 C55 C56 -118.1(5)
C52 Fe5 C55 C56 -37.5(3)
C49 Fe5 C55 C56 164.4(3)
C53 Fe5 C55 C56 -80.9(4)
C48 Fe5 C55 C56 -168.9(7)
C47 Fe5 C55 C56 50.2(6)
C53 C52 C56 C55 0.2(6)
Fe5 C52 C56 C55 -59.6(4)
C53 C52 C56 Fe5 59.9(3)
C54 C55 C56 C52 -0.1(6)
Fe5 C55 C56 C52 60.4(4)
C54 C55 C56 Fe5 -60.5(4)
C55 Fe5 C56 C52 -119.0(5)
C51 Fe5 C56 C52 127.8(3)
C50 Fe5 C56 C52 167.5(3)
C54 Fe5 C56 C52 -80.7(3)
C49 Fe5 C56 C52 -167.4(6)
C53 Fe5 C56 C52 -37.5(3)
C48 Fe5 C56 C52 55.1(6)
C47 Fe5 C56 C52 85.5(3)
C51 Fe5 C56 C55 -113.2(3)
C50 Fe5 C56 C55 -73.5(4)
C54 Fe5 C56 C55 38.3(3)
C52 Fe5 C56 C55 119.0(5)
C49 Fe5 C56 C55 -48.4(8)
C53 Fe5 C56 C55 81.5(4)
C48 Fe5 C56 C55 174.1(4)
C47 Fe5 C56 C55 -155.6(3)
